data_4350617
loop_
_publ_author_name
'Coe, Benjamin J.'
'Harries, Josephine L.'
'Harris, James A.'
'Brunschwig, Bruce S.'
'Horton, Peter N.'
'Hursthouse, Michael B.'

_publ_section_title
;
 Extended dipolar nonlinear optical chromophores based on
 trans-bis[1,2-phenylenebis(dimethylarsine)]chlororuthenium(II) centers.
;
_journal_issue 26
_journal_name_full 'Inorganic chemistry'
_journal_page_first 11019
_journal_page_last 11029
_journal_paper_doi 10.1021/ic061659u
_journal_volume 45
_journal_year 2006
_chemical_formula_sum 'C46 H53 As4 Cl F12 N2 P2 Ru'
_chemical_formula_weight 1360.04
_space_group_IT_number 14
_space_group_name_Hall '-P 2yn'
_space_group_name_H-M_alt 'P 1 21/n 1'
_symmetry_cell_setting monoclinic
_symmetry_space_group_name_H-M 'P 1 21/n 1'
_atom_sites_solution_hydrogens geom
_atom_sites_solution_primary direct
_atom_sites_solution_secondary difmap
_audit_creation_method SHELXL-97
_cell_angle_alpha 90.00
_cell_angle_beta 98.056(16)
_cell_angle_gamma 90.00
_cell_formula_units_Z 8
_cell_length_a 9.345(2)
_cell_length_b 53.743(9)
_cell_length_c 25.264(4)
_cell_measurement_temperature 120(2)
_cell_measurement_theta_max 27.485
_cell_measurement_theta_min 2.910
_cell_volume 12563(4)
_computing_cell_refinement 'DENZO (Otwinowski & Minor, 1997) & COLLECT (Hooft, R.W.W., 1998)'
_computing_data_collection 'COLLECT (Hooft, R.W.W., 1998)'
_computing_data_reduction 'DENZO (Otwinowski & Minor, 1997) & COLLECT (Hooft, R.W.W., 1998)'
_computing_molecular_graphics 'ORTEP3 for Windows (Farrugia, 1997)'
_computing_publication_material 'WinGX (Farrugia, 1999)'
_computing_structure_refinement 'SHELXL-97 (Sheldrick, 1997b)'
_computing_structure_solution 'SHELXS-97 (Sheldrick, 1997a)'
_diffrn_ambient_temperature 120(2)
_diffrn_detector_area_resol_mean 9.091
_diffrn_measured_fraction_theta_full 0.725
_diffrn_measured_fraction_theta_max 0.725
_diffrn_measurement_device_type 'Bruker-Nonius 95mm CCD camera on \k-goniostat'
_diffrn_measurement_method '\f & \w scans'
_diffrn_radiation_monochromator graphite
_diffrn_radiation_source 'Bruker-Nonius FR591 rotating anode'
_diffrn_radiation_type MoK\a
_diffrn_radiation_wavelength 0.71073
_diffrn_reflns_av_R_equivalents 0.0932
_diffrn_reflns_av_sigmaI/netI 0.2387
_diffrn_reflns_limit_h_max 10
_diffrn_reflns_limit_h_min -11
_diffrn_reflns_limit_k_max 63
_diffrn_reflns_limit_k_min -51
_diffrn_reflns_limit_l_max 28
_diffrn_reflns_limit_l_min -24
_diffrn_reflns_number 43469
_diffrn_reflns_theta_full 25.00
_diffrn_reflns_theta_max 25.00
_diffrn_reflns_theta_min 4.83
_exptl_absorpt_coefficient_mu 2.499
_exptl_absorpt_correction_T_max 0.9288
_exptl_absorpt_correction_T_min 0.2525
_exptl_absorpt_correction_type multi-scan
_exptl_absorpt_process_details 'SADABS V2.10 (Sheldrick, G.M., 2003)'
_exptl_crystal_colour 'Dark Red'
_exptl_crystal_density_diffrn 1.438
_exptl_crystal_density_method 'not measured'
_exptl_crystal_description Blade
_exptl_crystal_F_000 5392
_exptl_crystal_size_max 0.76
_exptl_crystal_size_mid 0.18
_exptl_crystal_size_min 0.03
_refine_diff_density_max 0.990
_refine_diff_density_min -0.665
_refine_diff_density_rms 0.138
_refine_ls_extinction_method none
_refine_ls_goodness_of_fit_ref 1.048
_refine_ls_hydrogen_treatment constr
_refine_ls_matrix_type full
_refine_ls_number_parameters 2456
_refine_ls_number_reflns 16036
_refine_ls_number_restraints 7770
_refine_ls_restrained_S_all 0.879
_refine_ls_R_factor_all 0.2371
_refine_ls_R_factor_gt 0.1044
_refine_ls_shift/su_max 0.001
_refine_ls_shift/su_mean 0.000
_refine_ls_structure_factor_coef Fsqd
_refine_ls_weighting_details 'calc w=1/[\s^2^(Fo^2^)+(0.1539P)^2^+0.0000P] where P=(Fo^2^+2Fc^2^)/3'
_refine_ls_weighting_scheme calc
_refine_ls_wR_factor_gt 0.2636
_refine_ls_wR_factor_ref 0.3131
_reflns_number_gt 5987
_reflns_number_total 16036
_reflns_threshold_expression >2sigma(I)
_cod_data_source_file ic061659usi20060901_114537.cif
_cod_data_source_block 3
_cod_original_cell_volume 12562(4)
_cod_original_sg_symbol_H-M P2(1)/n
_cod_database_code 4350617

loop_
_symmetry_equiv_pos_as_xyz
'x, y, z'
'-x+1/2, y+1/2, -z+1/2'
'-x, -y, -z'
'x-1/2, -y-1/2, z-1/2'

loop_
_atom_site_label
_atom_site_type_symbol
_atom_site_fract_x
_atom_site_fract_y
_atom_site_fract_z
_atom_site_U_iso_or_equiv
_atom_site_adp_type
_atom_site_occupancy
_atom_site_symmetry_multiplicity
_atom_site_calc_flag
_atom_site_refinement_flags
_atom_site_disorder_assembly
_atom_site_disorder_group
Cl1 Cl -0.0712(15) 0.2786(3) 0.6561(7) 0.066(4) Uani 0.465(12) 1 d PDU A 1
Ru1 Ru 0.1243(11) 0.24984(17) 0.6887(4) 0.0410(18) Uani 0.465(12) 1 d PDU A 1
C1 C 0.0585(19) 0.2683(3) 0.8169(6) 0.040(3) Uani 0.465(12) 1 d PDU A 1
C2 C 0.160(2) 0.2865(3) 0.8096(7) 0.043(3) Uani 0.465(12) 1 d PDU A 1
C3 C 0.205(3) 0.3049(4) 0.8463(9) 0.050(4) Uani 0.465(12) 1 d PDU A 1
H3 H 0.2742 0.3170 0.8393 0.060 Uiso 0.465(12) 1 calc PR A 1
C4 C 0.147(4) 0.3053(5) 0.8932(10) 0.055(4) Uani 0.465(12) 1 d PDU A 1
H4 H 0.1776 0.3175 0.9194 0.066 Uiso 0.465(12) 1 calc PR A 1
C5 C 0.045(4) 0.2879(6) 0.9025(9) 0.054(4) Uani 0.465(12) 1 d PDU A 1
H5 H 0.0043 0.2886 0.9348 0.065 Uiso 0.465(12) 1 calc PR A 1
C6 C 0.001(3) 0.2698(5) 0.8666(8) 0.048(4) Uani 0.465(12) 1 d PDU A 1
H6 H -0.0678 0.2579 0.8744 0.058 Uiso 0.465(12) 1 calc PR A 1
C7 C 0.021(4) 0.2126(4) 0.8045(10) 0.056(8) Uani 0.465(12) 1 d PDU A 1
H7A H 0.0663 0.2001 0.7842 0.083 Uiso 0.465(12) 1 calc PR A 1
H7B H -0.0741 0.2067 0.8111 0.083 Uiso 0.465(12) 1 calc PR A 1
H7C H 0.0821 0.2156 0.8388 0.083 Uiso 0.465(12) 1 calc PR A 1
C8 C -0.2090(18) 0.2459(7) 0.7577(12) 0.046(7) Uani 0.465(12) 1 d PDU A 1
H8A H -0.2375 0.2496 0.7927 0.069 Uiso 0.465(12) 1 calc PR A 1
H8B H -0.2532 0.2302 0.7442 0.069 Uiso 0.465(12) 1 calc PR A 1
H8C H -0.2418 0.2594 0.7327 0.069 Uiso 0.465(12) 1 calc PR A 1
C9 C 0.4446(16) 0.2856(5) 0.7628(11) 0.035(7) Uani 0.465(12) 1 d PDU A 1
H9A H 0.4941 0.2888 0.7317 0.052 Uiso 0.465(12) 1 calc PR A 1
H9B H 0.4780 0.2698 0.7794 0.052 Uiso 0.465(12) 1 calc PR A 1
H9C H 0.4662 0.2991 0.7888 0.052 Uiso 0.465(12) 1 calc PR A 1
C10 C 0.206(3) 0.3176(3) 0.7089(11) 0.059(8) Uani 0.465(12) 1 d PDU A 1
H10A H 0.2020 0.3297 0.7376 0.089 Uiso 0.465(12) 1 calc PR A 1
H10B H 0.1139 0.3178 0.6847 0.089 Uiso 0.465(12) 1 calc PR A 1
H10C H 0.2848 0.3218 0.6889 0.089 Uiso 0.465(12) 1 calc PR A 1
As1 As -0.0008(16) 0.2431(3) 0.7644(5) 0.046(2) Uani 0.465(12) 1 d PDU A 1
As2 As 0.2375(12) 0.2841(2) 0.7401(4) 0.050(2) Uani 0.465(12) 1 d PDU A 1
C11 C 0.0588(19) 0.2156(3) 0.5682(7) 0.055(4) Uani 0.465(12) 1 d PDU A 1
C12 C 0.161(2) 0.2322(4) 0.5527(7) 0.050(4) Uani 0.465(12) 1 d PDU A 1
C13 C 0.211(3) 0.2317(5) 0.5037(9) 0.053(4) Uani 0.465(12) 1 d PDU A 1
H13 H 0.2792 0.2434 0.4945 0.064 Uiso 0.465(12) 1 calc PR A 1
C14 C 0.156(4) 0.2132(5) 0.4688(10) 0.060(5) Uani 0.465(12) 1 d PDU A 1
H14 H 0.1888 0.2120 0.4350 0.073 Uiso 0.465(12) 1 calc PR A 1
C15 C 0.055(4) 0.1962(5) 0.4818(10) 0.062(4) Uani 0.465(12) 1 d PDU A 1
H15 H 0.0178 0.1841 0.4562 0.074 Uiso 0.465(12) 1 calc PR A 1
C16 C 0.006(3) 0.1965(5) 0.5302(10) 0.058(4) Uani 0.465(12) 1 d PDU A 1
H16 H -0.0605 0.1844 0.5388 0.070 Uiso 0.465(12) 1 calc PR A 1
C17 C 0.016(4) 0.1836(3) 0.6619(13) 0.054(8) Uani 0.465(12) 1 d PDU A 1
H17A H -0.0654 0.1736 0.6455 0.081 Uiso 0.465(12) 1 calc PR A 1
H17B H 0.0201 0.1834 0.7009 0.081 Uiso 0.465(12) 1 calc PR A 1
H17C H 0.1065 0.1768 0.6523 0.081 Uiso 0.465(12) 1 calc PR A 1
C18 C -0.2133(18) 0.2202(7) 0.6199(14) 0.055(8) Uani 0.465(12) 1 d PDU A 1
H18A H -0.2395 0.2377 0.6123 0.083 Uiso 0.465(12) 1 calc PR A 1
H18B H -0.2584 0.2145 0.6505 0.083 Uiso 0.465(12) 1 calc PR A 1
H18C H -0.2471 0.2100 0.5886 0.083 Uiso 0.465(12) 1 calc PR A 1
C19 C 0.4355(19) 0.2570(6) 0.6077(13) 0.042(6) Uani 0.465(12) 1 d PDU A 1
H19A H 0.4583 0.2640 0.5741 0.062 Uiso 0.465(12) 1 calc PR A 1
H19B H 0.4690 0.2397 0.6110 0.062 Uiso 0.465(12) 1 calc PR A 1
H19C H 0.4839 0.2667 0.6378 0.062 Uiso 0.465(12) 1 calc PR A 1
C20 C 0.175(4) 0.2887(4) 0.5669(12) 0.061(8) Uani 0.465(12) 1 d PDU A 1
H20A H 0.2579 0.2999 0.5703 0.092 Uiso 0.465(12) 1 calc PR A 1
H20B H 0.0939 0.2968 0.5808 0.092 Uiso 0.465(12) 1 calc PR A 1
H20C H 0.1462 0.2844 0.5291 0.092 Uiso 0.465(12) 1 calc PR A 1
As11 As -0.0071(14) 0.2175(2) 0.6365(5) 0.050(2) Uani 0.465(12) 1 d PDU A 1
As12 As 0.2278(14) 0.2580(2) 0.6082(4) 0.048(2) Uani 0.465(12) 1 d PDU A 1
C21 C 0.358(3) 0.2241(6) 0.7681(9) 0.036(4) Uani 0.465(12) 1 d PDU A 1
H21 H 0.3186 0.2345 0.7930 0.043 Uiso 0.465(12) 1 calc PR A 1
C22 C 0.474(4) 0.2091(7) 0.7868(11) 0.037(4) Uani 0.465(12) 1 d PDU A 1
H22 H 0.5153 0.2095 0.8234 0.044 Uiso 0.465(12) 1 calc PR A 1
C23 C 0.530(4) 0.1932(7) 0.7509(12) 0.036(4) Uani 0.465(12) 1 d PDU A 1
C24 C 0.475(3) 0.1952(6) 0.6970(12) 0.033(5) Uani 0.465(12) 1 d PDU A 1
H24 H 0.5203 0.1869 0.6706 0.040 Uiso 0.465(12) 1 calc PR A 1
C25 C 0.352(4) 0.2097(6) 0.6827(11) 0.033(4) Uani 0.465(12) 1 d PDU A 1
H25 H 0.3061 0.2085 0.6469 0.039 Uiso 0.465(12) 1 calc PR A 1
C26 C 0.659(4) 0.1766(7) 0.7669(14) 0.039(5) Uani 0.465(12) 1 d PDU A 1
H26 H 0.7039 0.1787 0.8028 0.047 Uiso 0.465(12) 1 calc PR A 1
C27 C 0.714(3) 0.1616(6) 0.7427(14) 0.034(4) Uani 0.465(12) 1 d PDU A 1
H27 H 0.6808 0.1610 0.7054 0.040 Uiso 0.465(12) 1 calc PR A 1
C28 C 0.834(2) 0.1425(5) 0.7630(12) 0.039(4) Uani 0.465(12) 1 d PDU A 1
C29 C 0.881(3) 0.1426(6) 0.8152(12) 0.035(4) Uani 0.465(12) 1 d PDU A 1
H29 H 0.8399 0.1544 0.8367 0.042 Uiso 0.465(12) 1 calc PR A 1
C30 C 0.987(3) 0.1262(5) 0.8405(11) 0.036(5) Uani 0.465(12) 1 d PDU A 1
H30 H 1.0148 0.1259 0.8781 0.043 Uiso 0.465(12) 1 calc PR A 1
C31 C 1.045(3) 0.1107(5) 0.8068(12) 0.031(4) Uani 0.465(12) 1 d PDU A 1
C32 C 0.996(3) 0.1086(5) 0.7512(11) 0.040(5) Uani 0.465(12) 1 d PDU A 1
H32 H 1.0282 0.0957 0.7301 0.048 Uiso 0.465(12) 1 calc PR A 1
C33 C 0.892(3) 0.1276(6) 0.7286(11) 0.041(4) Uani 0.465(12) 1 d PDU A 1
H33 H 0.8669 0.1293 0.6910 0.049 Uiso 0.465(12) 1 calc PR A 1
C34 C 1.164(3) 0.0917(5) 0.8268(11) 0.042(5) Uani 0.465(12) 1 d PDU A 1
H34 H 1.1874 0.0896 0.8644 0.051 Uiso 0.465(12) 1 calc PR A 1
C35 C 1.235(3) 0.0782(5) 0.7965(11) 0.049(5) Uani 0.465(12) 1 d PDU A 1
H35 H 1.2203 0.0815 0.7592 0.059 Uiso 0.465(12) 1 calc PR A 1
C36 C 1.335(2) 0.0583(4) 0.8163(12) 0.050(4) Uani 0.465(12) 1 d PDU A 1
C37 C 1.377(3) 0.0567(5) 0.8731(11) 0.053(5) Uani 0.465(12) 1 d PDU A 1
H37 H 1.3357 0.0673 0.8969 0.063 Uiso 0.465(12) 1 calc PR A 1
C38 C 1.484(4) 0.0383(6) 0.8925(12) 0.058(4) Uani 0.465(12) 1 d PDU A 1
H38 H 1.5205 0.0377 0.9295 0.069 Uiso 0.465(12) 1 calc PR A 1
C39 C 1.394(4) 0.0413(5) 0.7827(11) 0.050(5) Uani 0.465(12) 1 d PDU A 1
H39 H 1.3686 0.0422 0.7450 0.060 Uiso 0.465(12) 1 calc PR A 1
C40 C 1.488(5) 0.0233(6) 0.8051(12) 0.051(4) Uani 0.465(12) 1 d PDU A 1
H40 H 1.5231 0.0114 0.7823 0.061 Uiso 0.465(12) 1 calc PR A 1
C41 C 1.617(3) 0.0001(4) 0.8802(11) 0.059(4) Uani 0.465(12) 1 d PDU A 1
C42 C 1.593(3) -0.0108(5) 0.9253(12) 0.062(5) Uani 0.465(12) 1 d PDU A 1
H42 H 1.5232 -0.0044 0.9457 0.075 Uiso 0.465(12) 1 calc PR A 1
C43 C 1.676(3) -0.0328(5) 0.9426(13) 0.063(5) Uani 0.465(12) 1 d PDU A 1
H43 H 1.6548 -0.0419 0.9728 0.076 Uiso 0.465(12) 1 calc PR A 1
C44 C 1.782(4) -0.0402(6) 0.9162(15) 0.061(6) Uani 0.465(12) 1 d PDU A 1
H44 H 1.8398 -0.0539 0.9300 0.073 Uiso 0.465(12) 1 calc PR A 1
C45 C 1.811(4) -0.0291(7) 0.8697(15) 0.059(5) Uani 0.465(12) 1 d PDU A 1
H45 H 1.8851 -0.0351 0.8510 0.071 Uiso 0.465(12) 1 calc PR A 1
C46 C 1.724(5) -0.0078(7) 0.8508(16) 0.061(4) Uani 0.465(12) 1 d PDU A 1
H46 H 1.7390 0.0005 0.8190 0.073 Uiso 0.465(12) 1 calc PR A 1
N21 N 0.294(2) 0.2250(4) 0.7147(8) 0.034(4) Uani 0.465(12) 1 d PDU A 1
N22 N 1.532(4) 0.0217(6) 0.8583(12) 0.055(4) Uani 0.465(12) 1 d PDU A 1
Cl2 Cl -0.0516(12) 0.28405(18) 0.6789(5) 0.039(3) Uani 0.535(12) 1 d PDU A 2
Ru2 Ru 0.1345(9) 0.25264(13) 0.7057(3) 0.0378(16) Uani 0.535(12) 1 d PDU A 2
C101 C 0.059(2) 0.2716(4) 0.8322(7) 0.041(3) Uani 0.535(12) 1 d PDU A 2
C102 C 0.155(2) 0.2907(4) 0.8240(7) 0.043(3) Uani 0.535(12) 1 d PDU A 2
C103 C 0.196(3) 0.3094(5) 0.8605(9) 0.049(4) Uani 0.535(12) 1 d PDU A 2
H103 H 0.2587 0.3224 0.8524 0.059 Uiso 0.535(12) 1 calc PR A 2
C104 C 0.144(4) 0.3087(5) 0.9085(9) 0.055(4) Uani 0.535(12) 1 d PDU A 2
H104 H 0.1774 0.3206 0.9354 0.065 Uiso 0.535(12) 1 calc PR A 2
C105 C 0.045(4) 0.2909(5) 0.9181(10) 0.053(4) Uani 0.535(12) 1 d PDU A 2
H105 H 0.0026 0.2917 0.9502 0.064 Uiso 0.535(12) 1 calc PR A 2
C106 C 0.006(3) 0.2724(5) 0.8828(9) 0.050(4) Uani 0.535(12) 1 d PDU A 2
H106 H -0.0574 0.2597 0.8916 0.060 Uiso 0.535(12) 1 calc PR A 2
C107 C 0.035(4) 0.2156(3) 0.8232(10) 0.056(7) Uani 0.535(12) 1 d PDU A 2
H10D H 0.1312 0.2158 0.8445 0.084 Uiso 0.535(12) 1 calc PR A 2
H10E H 0.0261 0.2011 0.7996 0.084 Uiso 0.535(12) 1 calc PR A 2
H10F H -0.0388 0.2148 0.8472 0.084 Uiso 0.535(12) 1 calc PR A 2
C108 C -0.2003(16) 0.2469(6) 0.7726(11) 0.048(7) Uani 0.535(12) 1 d PDU A 2
H10G H -0.2317 0.2505 0.8072 0.072 Uiso 0.535(12) 1 calc PR A 2
H10H H -0.2402 0.2308 0.7594 0.072 Uiso 0.535(12) 1 calc PR A 2
H10I H -0.2347 0.2600 0.7469 0.072 Uiso 0.535(12) 1 calc PR A 2
C109 C 0.4560(15) 0.2819(4) 0.7932(10) 0.041(7) Uani 0.535(12) 1 d PDU A 2
H10J H 0.5047 0.2980 0.7931 0.061 Uiso 0.535(12) 1 calc PR A 2
H10K H 0.5051 0.2698 0.7729 0.061 Uiso 0.535(12) 1 calc PR A 2
H10L H 0.4591 0.2761 0.8301 0.061 Uiso 0.535(12) 1 calc PR A 2
C110 C 0.266(3) 0.3188(3) 0.7294(9) 0.048(7) Uani 0.535(12) 1 d PDU A 2
H11A H 0.3661 0.3225 0.7248 0.071 Uiso 0.535(12) 1 calc PR A 2
H11B H 0.2317 0.3311 0.7533 0.071 Uiso 0.535(12) 1 calc PR A 2
H11C H 0.2049 0.3193 0.6945 0.071 Uiso 0.535(12) 1 calc PR A 2
As3 As 0.0087(12) 0.24548(19) 0.7810(4) 0.0394(19) Uani 0.535(12) 1 d PDU A 2
As4 As 0.2562(10) 0.28529(15) 0.7605(4) 0.0425(19) Uani 0.535(12) 1 d PDU A 2
C111 C 0.069(2) 0.2207(4) 0.5830(7) 0.051(3) Uani 0.535(12) 1 d PDU A 2
C112 C 0.173(2) 0.2374(4) 0.5692(7) 0.048(3) Uani 0.535(12) 1 d PDU A 2
C113 C 0.221(3) 0.2376(5) 0.5199(8) 0.052(4) Uani 0.535(12) 1 d PDU A 2
H113 H 0.2912 0.2493 0.5120 0.063 Uiso 0.535(12) 1 calc PR A 2
C114 C 0.165(3) 0.2203(5) 0.4827(9) 0.061(4) Uani 0.535(12) 1 d PDU A 2
H114 H 0.1871 0.2212 0.4472 0.074 Uiso 0.535(12) 1 calc PR A 2
C115 C 0.075(3) 0.2017(5) 0.4967(9) 0.061(4) Uani 0.535(12) 1 d PDU A 2
H115 H 0.0532 0.1880 0.4731 0.073 Uiso 0.535(12) 1 calc PR A 2
C116 C 0.019(3) 0.2025(5) 0.5432(9) 0.059(4) Uani 0.535(12) 1 d PDU A 2
H116 H -0.0545 0.1910 0.5494 0.071 Uiso 0.535(12) 1 calc PR A 2
C117 C -0.013(3) 0.1882(3) 0.6716(10) 0.046(7) Uani 0.535(12) 1 d PDU A 2
H11D H -0.0572 0.1782 0.6412 0.068 Uiso 0.535(12) 1 calc PR A 2
H11E H -0.0704 0.1869 0.7010 0.068 Uiso 0.535(12) 1 calc PR A 2
H11F H 0.0854 0.1821 0.6835 0.068 Uiso 0.535(12) 1 calc PR A 2
C118 C -0.2070(16) 0.2286(5) 0.6282(11) 0.048(7) Uani 0.535(12) 1 d PDU A 2
H11G H -0.2353 0.2221 0.5920 0.072 Uiso 0.535(12) 1 calc PR A 2
H11H H -0.2255 0.2465 0.6285 0.072 Uiso 0.535(12) 1 calc PR A 2
H11I H -0.2634 0.2203 0.6529 0.072 Uiso 0.535(12) 1 calc PR A 2
C119 C 0.4443(15) 0.2634(5) 0.6250(10) 0.033(6) Uani 0.535(12) 1 d PDU A 2
H11J H 0.4644 0.2640 0.5879 0.050 Uiso 0.535(12) 1 calc PR A 2
H11K H 0.4881 0.2484 0.6424 0.050 Uiso 0.535(12) 1 calc PR A 2
H11L H 0.4851 0.2781 0.6442 0.050 Uiso 0.535(12) 1 calc PR A 2
C120 C 0.182(3) 0.2943(3) 0.5886(10) 0.047(7) Uani 0.535(12) 1 d PDU A 2
H12A H 0.2676 0.3048 0.5893 0.070 Uiso 0.535(12) 1 calc PR A 2
H12B H 0.1098 0.3028 0.6067 0.070 Uiso 0.535(12) 1 calc PR A 2
H12C H 0.1410 0.2909 0.5514 0.070 Uiso 0.535(12) 1 calc PR A 2
As13 As -0.0039(12) 0.22243(16) 0.6502(4) 0.0429(19) Uani 0.535(12) 1 d PDU A 2
As14 As 0.2369(12) 0.26259(18) 0.6256(4) 0.0440(18) Uani 0.535(12) 1 d PDU A 2
C121 C 0.366(3) 0.2253(6) 0.7815(9) 0.039(4) Uani 0.535(12) 1 d PDU A 2
H121 H 0.3332 0.2365 0.8062 0.047 Uiso 0.535(12) 1 calc PR A 2
C122 C 0.476(4) 0.2091(7) 0.8011(10) 0.040(4) Uani 0.535(12) 1 d PDU A 2
H122 H 0.5150 0.2091 0.8379 0.048 Uiso 0.535(12) 1 calc PR A 2
C123 C 0.528(3) 0.1928(6) 0.7653(11) 0.037(4) Uani 0.535(12) 1 d PDU A 2
C124 C 0.459(3) 0.1928(5) 0.7130(10) 0.034(4) Uani 0.535(12) 1 d PDU A 2
H124 H 0.4877 0.1813 0.6879 0.041 Uiso 0.535(12) 1 calc PR A 2
C125 C 0.348(3) 0.2097(6) 0.6972(10) 0.032(4) Uani 0.535(12) 1 d PDU A 2
H125 H 0.3036 0.2091 0.6610 0.039 Uiso 0.535(12) 1 calc PR A 2
C126 C 0.652(3) 0.1748(6) 0.7803(12) 0.039(5) Uani 0.535(12) 1 d PDU A 2
H126 H 0.6979 0.1757 0.8163 0.047 Uiso 0.535(12) 1 calc PR A 2
C127 C 0.700(3) 0.1600(6) 0.7532(13) 0.040(4) Uani 0.535(12) 1 d PDU A 2
H127 H 0.6407 0.1578 0.7198 0.048 Uiso 0.535(12) 1 calc PR A 2
C128 C 0.837(3) 0.1434(5) 0.7590(11) 0.039(4) Uani 0.535(12) 1 d PDU A 2
C129 C 0.904(3) 0.1402(5) 0.8087(11) 0.034(4) Uani 0.535(12) 1 d PDU A 2
H129 H 0.8756 0.1500 0.8367 0.040 Uiso 0.535(12) 1 calc PR A 2
C130 C 1.016(3) 0.1225(5) 0.8209(10) 0.035(4) Uani 0.535(12) 1 d PDU A 2
H130 H 1.0690 0.1210 0.8558 0.041 Uiso 0.535(12) 1 calc PR A 2
C131 C 1.044(3) 0.1080(5) 0.7803(11) 0.033(4) Uani 0.535(12) 1 d PDU A 2
C132 C 0.982(3) 0.1107(5) 0.7259(10) 0.044(4) Uani 0.535(12) 1 d PDU A 2
H132 H 1.0152 0.1020 0.6973 0.052 Uiso 0.535(12) 1 calc PR A 2
C133 C 0.860(3) 0.1283(6) 0.7182(10) 0.041(4) Uani 0.535(12) 1 d PDU A 2
H133 H 0.7987 0.1291 0.6849 0.050 Uiso 0.535(12) 1 calc PR A 2
C134 C 1.157(2) 0.0866(4) 0.7866(10) 0.045(5) Uani 0.535(12) 1 d PDU A 2
H134 H 1.1755 0.0777 0.7558 0.054 Uiso 0.535(12) 1 calc PR A 2
C135 C 1.227(3) 0.0806(4) 0.8329(10) 0.050(5) Uani 0.535(12) 1 d PDU A 2
H135 H 1.2068 0.0899 0.8630 0.060 Uiso 0.535(12) 1 calc PR A 2
C136 C 1.335(3) 0.0609(5) 0.8424(10) 0.048(4) Uani 0.535(12) 1 d PDU A 2
C137 C 1.383(3) 0.0539(5) 0.8968(10) 0.057(5) Uani 0.535(12) 1 d PDU A 2
H137 H 1.3502 0.0624 0.9258 0.068 Uiso 0.535(12) 1 calc PR A 2
C138 C 1.483(4) 0.0332(6) 0.9053(11) 0.059(5) Uani 0.535(12) 1 d PDU A 2
H138 H 1.5192 0.0282 0.9407 0.071 Uiso 0.535(12) 1 calc PR A 2
C139 C 1.385(3) 0.0476(5) 0.8004(10) 0.048(4) Uani 0.535(12) 1 d PDU A 2
H139 H 1.3588 0.0527 0.7644 0.058 Uiso 0.535(12) 1 calc PR A 2
C140 C 1.473(4) 0.0272(6) 0.8126(11) 0.051(4) Uani 0.535(12) 1 d PDU A 2
H140 H 1.4961 0.0171 0.7841 0.061 Uiso 0.535(12) 1 calc PR A 2
C141 C 1.616(3) -0.0016(5) 0.8736(13) 0.059(4) Uani 0.535(12) 1 d PDU A 2
C142 C 1.587(3) -0.0188(5) 0.9083(13) 0.063(5) Uani 0.535(12) 1 d PDU A 2
H142 H 1.5074 -0.0167 0.9273 0.075 Uiso 0.535(12) 1 calc PR A 2
C143 C 1.678(3) -0.0406(5) 0.9173(13) 0.067(5) Uani 0.535(12) 1 d PDU A 2
H143 H 1.6582 -0.0529 0.9425 0.080 Uiso 0.535(12) 1 calc PR A 2
C144 C 1.788(3) -0.0433(5) 0.8899(14) 0.063(5) Uani 0.535(12) 1 d PDU A 2
H144 H 1.8506 -0.0571 0.8977 0.076 Uiso 0.535(12) 1 calc PR A 2
C145 C 1.814(4) -0.0268(6) 0.8506(15) 0.061(5) Uani 0.535(12) 1 d PDU A 2
H145 H 1.8938 -0.0292 0.8315 0.073 Uiso 0.535(12) 1 calc PR A 2
C146 C 1.718(4) -0.0059(7) 0.8392(15) 0.061(4) Uani 0.535(12) 1 d PDU A 2
H146 H 1.7238 0.0046 0.8093 0.073 Uiso 0.535(12) 1 calc PR A 2
N121 N 0.2996(19) 0.2266(3) 0.7286(8) 0.032(3) Uani 0.535(12) 1 d PDU A 2
N122 N 1.527(4) 0.0209(5) 0.8633(11) 0.056(4) Uani 0.535(12) 1 d PDU A 2
Cl51 Cl 2.0139(7) -0.14333(13) 0.6593(3) 0.049(2) Uani 0.726(7) 1 d PDU B 1
Ru51 Ru 1.8444(4) -0.11279(7) 0.68705(17) 0.0419(10) Uani 0.726(7) 1 d PDU B 1
C51 C 1.7072(19) -0.0954(3) 0.5562(7) 0.063(4) Uani 0.726(7) 1 d PDU B 1
C52 C 1.8173(19) -0.0780(3) 0.5642(7) 0.068(4) Uani 0.726(7) 1 d PDU B 1
C53 C 1.845(2) -0.0593(4) 0.5287(8) 0.082(4) Uani 0.726(7) 1 d PDU B 1
H53 H 1.9253 -0.0483 0.5356 0.098 Uiso 0.726(7) 1 calc PR B 1
C54 C 1.747(3) -0.0581(5) 0.4829(10) 0.086(5) Uani 0.726(7) 1 d PDU B 1
H54 H 1.7583 -0.0458 0.4569 0.104 Uiso 0.726(7) 1 calc PR B 1
C55 C 1.632(2) -0.0744(4) 0.4735(9) 0.086(5) Uani 0.726(7) 1 d PDU B 1
H55 H 1.5614 -0.0718 0.4430 0.103 Uiso 0.726(7) 1 calc PR B 1
C56 C 1.616(2) -0.0938(4) 0.5059(8) 0.076(4) Uani 0.726(7) 1 d PDU B 1
H56 H 1.5449 -0.1062 0.4956 0.092 Uiso 0.726(7) 1 calc PR B 1
C57 C 1.4737(12) -0.1213(3) 0.6067(8) 0.050(5) Uani 0.726(7) 1 d PDU B 1
H57A H 1.4255 -0.1257 0.5710 0.075 Uiso 0.726(7) 1 calc PR B 1
H57B H 1.4422 -0.1047 0.6163 0.075 Uiso 0.726(7) 1 calc PR B 1
H57C H 1.4485 -0.1335 0.6327 0.075 Uiso 0.726(7) 1 calc PR B 1
C58 C 1.707(2) -0.1506(3) 0.5663(9) 0.076(7) Uani 0.726(7) 1 d PDU B 1
H58A H 1.6458 -0.1497 0.5316 0.114 Uiso 0.726(7) 1 calc PR B 1
H58B H 1.6807 -0.1653 0.5858 0.114 Uiso 0.726(7) 1 calc PR B 1
H58C H 1.8087 -0.1519 0.5608 0.114 Uiso 0.726(7) 1 calc PR B 1
C59 C 1.971(3) -0.0479(3) 0.6586(9) 0.084(6) Uani 0.726(7) 1 d PDU B 1
H59A H 2.0735 -0.0451 0.6722 0.126 Uiso 0.726(7) 1 calc PR B 1
H59B H 1.9126 -0.0447 0.6871 0.126 Uiso 0.726(7) 1 calc PR B 1
H59C H 1.9416 -0.0365 0.6287 0.126 Uiso 0.726(7) 1 calc PR B 1
C60 C 2.1349(16) -0.0876(4) 0.6120(10) 0.089(8) Uani 0.726(7) 1 d PDU B 1
H60A H 2.1461 -0.0768 0.5816 0.133 Uiso 0.726(7) 1 calc PR B 1
H60B H 2.1427 -0.1050 0.6015 0.133 Uiso 0.726(7) 1 calc PR B 1
H60C H 2.2107 -0.0838 0.6418 0.133 Uiso 0.726(7) 1 calc PR B 1
As51 As 1.6805(3) -0.12125(6) 0.60692(18) 0.0499(12) Uani 0.726(7) 1 d PDU B 1
As52 As 1.9446(6) -0.08181(9) 0.6343(2) 0.0599(12) Uani 0.726(7) 1 d PDU B 1
C61 C 1.8912(17) -0.1520(3) 0.7992(7) 0.049(3) Uani 0.726(7) 1 d PDU B 1
C62 C 2.002(2) -0.1352(3) 0.8158(7) 0.047(3) Uani 0.726(7) 1 d PDU B 1
C63 C 2.093(2) -0.1367(4) 0.8637(7) 0.060(4) Uani 0.726(7) 1 d PDU B 1
H63 H 2.1713 -0.1255 0.8725 0.072 Uiso 0.726(7) 1 calc PR B 1
C64 C 2.063(2) -0.1551(4) 0.8981(8) 0.069(4) Uani 0.726(7) 1 d PDU B 1
H64 H 2.1192 -0.1562 0.9325 0.083 Uiso 0.726(7) 1 calc PR B 1
C65 C 1.954(2) -0.1722(4) 0.8838(8) 0.065(4) Uani 0.726(7) 1 d PDU B 1
H65 H 1.9386 -0.1849 0.9085 0.078 Uiso 0.726(7) 1 calc PR B 1
C66 C 1.868(3) -0.1715(4) 0.8360(9) 0.057(4) Uani 0.726(7) 1 d PDU B 1
H66 H 1.7950 -0.1837 0.8269 0.068 Uiso 0.726(7) 1 calc PR B 1
C67 C 1.5721(15) -0.1457(4) 0.7620(9) 0.069(6) Uani 0.726(7) 1 d PDU B 1
H67A H 1.5790 -0.1349 0.7934 0.103 Uiso 0.726(7) 1 calc PR B 1
H67B H 1.5453 -0.1625 0.7720 0.103 Uiso 0.726(7) 1 calc PR B 1
H67C H 1.4983 -0.1393 0.7340 0.103 Uiso 0.726(7) 1 calc PR B 1
C68 C 1.732(2) -0.1788(3) 0.7014(9) 0.070(6) Uani 0.726(7) 1 d PDU B 1
H68A H 1.8205 -0.1832 0.6866 0.105 Uiso 0.726(7) 1 calc PR B 1
H68B H 1.6507 -0.1781 0.6725 0.105 Uiso 0.726(7) 1 calc PR B 1
H68C H 1.7134 -0.1914 0.7276 0.105 Uiso 0.726(7) 1 calc PR B 1
C69 C 2.026(3) -0.0783(3) 0.8109(8) 0.048(5) Uani 0.726(7) 1 d PDU B 1
H69A H 2.1012 -0.0805 0.8418 0.072 Uiso 0.726(7) 1 calc PR B 1
H69B H 1.9320 -0.0765 0.8232 0.072 Uiso 0.726(7) 1 calc PR B 1
H69C H 2.0474 -0.0634 0.7910 0.072 Uiso 0.726(7) 1 calc PR B 1
C70 C 2.2316(14) -0.1084(5) 0.7586(9) 0.042(5) Uani 0.726(7) 1 d PDU B 1
H70A H 2.2653 -0.0916 0.7511 0.064 Uiso 0.726(7) 1 calc PR B 1
H70B H 2.2477 -0.1196 0.7295 0.064 Uiso 0.726(7) 1 calc PR B 1
H70C H 2.2853 -0.1144 0.7923 0.064 Uiso 0.726(7) 1 calc PR B 1
As61 As 1.7571(4) -0.14677(6) 0.7357(2) 0.0478(12) Uani 0.726(7) 1 d PDU B 1
As62 As 2.0229(8) -0.10723(14) 0.7647(2) 0.0485(13) Uani 0.726(7) 1 d PDU B 1
C71 C 1.628(2) -0.0693(4) 0.6823(7) 0.040(4) Uani 0.726(7) 1 d PDU B 1
H71 H 1.6550 -0.0668 0.6478 0.048 Uiso 0.726(7) 1 calc PR B 1
C72 C 1.520(2) -0.0545(4) 0.6976(9) 0.045(4) Uani 0.726(7) 1 d PDU B 1
H72 H 1.4660 -0.0434 0.6730 0.054 Uiso 0.726(7) 1 calc PR B 1
C73 C 1.491(2) -0.0564(4) 0.7500(9) 0.049(4) Uani 0.726(7) 1 d PDU B 1
C74 C 1.565(3) -0.0740(4) 0.7836(8) 0.055(4) Uani 0.726(7) 1 d PDU B 1
H74 H 1.5428 -0.0765 0.8188 0.065 Uiso 0.726(7) 1 calc PR B 1
C75 C 1.672(2) -0.0878(4) 0.7644(8) 0.048(4) Uani 0.726(7) 1 d PDU B 1
H75 H 1.7299 -0.0983 0.7891 0.058 Uiso 0.726(7) 1 calc PR B 1
C76 C 1.382(2) -0.0409(4) 0.7749(9) 0.057(5) Uani 0.726(7) 1 d PDU B 1
H76 H 1.3777 -0.0443 0.8115 0.068 Uiso 0.726(7) 1 calc PR B 1
C77 C 1.306(2) -0.0259(4) 0.7568(9) 0.073(4) Uani 0.726(7) 1 d PDU B 1
H77 H 1.3071 -0.0221 0.7201 0.087 Uiso 0.726(7) 1 calc PR B 1
C78 C 1.197(3) -0.0108(6) 0.7869(10) 0.071(4) Uani 0.726(7) 1 d PDU B 1
C79 C 1.124(2) 0.0039(4) 0.7503(9) 0.072(4) Uani 0.726(7) 1 d PDU B 1
H79 H 1.1327 0.0018 0.7135 0.087 Uiso 0.726(7) 1 calc PR B 1
C80 C 1.033(3) 0.0226(5) 0.7666(10) 0.073(4) Uani 0.726(7) 1 d PDU B 1
H80 H 0.9784 0.0333 0.7414 0.087 Uiso 0.726(7) 1 calc PR B 1
C81 C 1.028(2) 0.0246(4) 0.8199(10) 0.067(4) Uani 0.726(7) 1 d PDU B 1
C82 C 1.108(2) 0.0104(3) 0.8612(9) 0.064(4) Uani 0.726(7) 1 d PDU B 1
H82 H 1.1033 0.0128 0.8982 0.077 Uiso 0.726(7) 1 calc PR B 1
C83 C 1.200(2) -0.0088(4) 0.8401(9) 0.068(4) Uani 0.726(7) 1 d PDU B 1
H83 H 1.2596 -0.0194 0.8638 0.082 Uiso 0.726(7) 1 calc PR B 1
C84 C 0.933(2) 0.0450(3) 0.8409(9) 0.056(5) Uani 0.726(7) 1 d PDU B 1
H84 H 0.9474 0.0490 0.8780 0.067 Uiso 0.726(7) 1 calc PR B 1
C85 C 0.833(2) 0.0569(4) 0.8095(8) 0.046(4) Uani 0.726(7) 1 d PDU B 1
H85 H 0.8153 0.0524 0.7727 0.055 Uiso 0.726(7) 1 calc PR B 1
C86 C 0.746(3) 0.0768(4) 0.8287(8) 0.044(4) Uani 0.726(7) 1 d PDU B 1
C87 C 0.650(3) 0.0897(4) 0.7891(8) 0.039(4) Uani 0.726(7) 1 d PDU B 1
H87 H 0.6451 0.0858 0.7522 0.046 Uiso 0.726(7) 1 calc PR B 1
C88 C 0.562(2) 0.1087(3) 0.8069(9) 0.040(4) Uani 0.726(7) 1 d PDU B 1
H88 H 0.4879 0.1162 0.7823 0.048 Uiso 0.726(7) 1 calc PR B 1
C89 C 0.745(2) 0.0828(4) 0.8829(8) 0.047(5) Uani 0.726(7) 1 d PDU B 1
H89 H 0.8008 0.0732 0.9099 0.057 Uiso 0.726(7) 1 calc PR B 1
C90 C 0.665(2) 0.1024(4) 0.8968(8) 0.042(4) Uani 0.726(7) 1 d PDU B 1
H90 H 0.6663 0.1063 0.9335 0.051 Uiso 0.726(7) 1 calc PR B 1
C91 C 0.503(2) 0.1379(5) 0.8739(11) 0.048(3) Uani 0.726(7) 1 d PDU B 1
C92 C 0.378(2) 0.1444(3) 0.8458(8) 0.046(4) Uani 0.726(7) 1 d PDU B 1
H92 H 0.3430 0.1368 0.8126 0.055 Uiso 0.726(7) 1 calc PR B 1
C93 C 0.297(2) 0.1638(3) 0.8682(9) 0.053(5) Uani 0.726(7) 1 d PDU B 1
H93 H 0.1966 0.1661 0.8562 0.063 Uiso 0.726(7) 1 calc PR B 1
C94 C 0.366(2) 0.1782(3) 0.9059(9) 0.053(5) Uani 0.726(7) 1 d PDU B 1
H94 H 0.3175 0.1926 0.9160 0.064 Uiso 0.726(7) 1 calc PR B 1
C95 C 0.504(2) 0.1739(4) 0.9315(9) 0.056(5) Uani 0.726(7) 1 d PDU B 1
H95 H 0.5452 0.1836 0.9611 0.067 Uiso 0.726(7) 1 calc PR B 1
C96 C 0.581(2) 0.1538(4) 0.9109(9) 0.051(4) Uani 0.726(7) 1 d PDU B 1
H96 H 0.6811 0.1514 0.9220 0.061 Uiso 0.726(7) 1 calc PR B 1
N71 N 1.7016(14) -0.0876(2) 0.7151(6) 0.044(3) Uani 0.726(7) 1 d PDU B 1
N72 N 0.583(3) 0.1162(5) 0.8589(9) 0.042(3) Uani 0.726(7) 1 d PDU B 1
Cl52 Cl 2.032(2) -0.1364(4) 0.6401(9) 0.065(5) Uani 0.274(7) 1 d PDU B 2
Ru52 Ru 1.8500(13) -0.1085(2) 0.6702(4) 0.053(2) Uani 0.274(7) 1 d PDU B 2
C151 C 1.749(4) -0.0836(6) 0.5430(11) 0.077(4) Uani 0.274(7) 1 d PDU B 2
C152 C 1.858(5) -0.0665(7) 0.5602(13) 0.080(5) Uani 0.274(7) 1 d PDU B 2
C153 C 1.895(5) -0.0463(9) 0.5311(17) 0.082(6) Uani 0.274(7) 1 d PDU B 2
H153 H 1.9807 -0.0369 0.5415 0.099 Uiso 0.274(7) 1 calc PR B 2
C154 C 1.801(6) -0.0406(8) 0.4861(18) 0.087(6) Uani 0.274(7) 1 d PDU B 2
H154 H 1.8081 -0.0251 0.4686 0.104 Uiso 0.274(7) 1 calc PR B 2
C155 C 1.695(6) -0.0574(9) 0.466(2) 0.087(6) Uani 0.274(7) 1 d PDU B 2
H155 H 1.6299 -0.0530 0.4351 0.105 Uiso 0.274(7) 1 calc PR B 2
C156 C 1.680(6) -0.0798(8) 0.4892(14) 0.085(5) Uani 0.274(7) 1 d PDU B 2
H156 H 1.6245 -0.0927 0.4703 0.102 Uiso 0.274(7) 1 calc PR B 2
C157 C 1.5091(19) -0.1162(8) 0.5712(17) 0.068(10) Uani 0.274(7) 1 d PDU B 2
H15A H 1.4792 -0.1282 0.5967 0.102 Uiso 0.274(7) 1 calc PR B 2
H15B H 1.4764 -0.1218 0.5347 0.102 Uiso 0.274(7) 1 calc PR B 2
H15C H 1.4660 -0.0999 0.5769 0.102 Uiso 0.274(7) 1 calc PR B 2
C158 C 1.767(4) -0.1390(7) 0.5350(14) 0.070(10) Uani 0.274(7) 1 d PDU B 2
H15D H 1.7040 -0.1379 0.5006 0.105 Uiso 0.274(7) 1 calc PR B 2
H15E H 1.7551 -0.1553 0.5510 0.105 Uiso 0.274(7) 1 calc PR B 2
H15F H 1.8679 -0.1369 0.5292 0.105 Uiso 0.274(7) 1 calc PR B 2
C159 C 1.966(6) -0.0414(5) 0.6672(18) 0.081(10) Uani 0.274(7) 1 d PDU B 2
H15G H 1.9961 -0.0288 0.6429 0.121 Uiso 0.274(7) 1 calc PR B 2
H15H H 2.0356 -0.0417 0.7001 0.121 Uiso 0.274(7) 1 calc PR B 2
H15I H 1.8701 -0.0373 0.6757 0.121 Uiso 0.274(7) 1 calc PR B 2
C160 C 2.164(3) -0.0771(9) 0.621(2) 0.073(10) Uani 0.274(7) 1 d PDU B 2
H16A H 2.1861 -0.0645 0.5957 0.110 Uiso 0.274(7) 1 calc PR B 2
H16B H 2.1796 -0.0937 0.6075 0.110 Uiso 0.274(7) 1 calc PR B 2
H16C H 2.2273 -0.0747 0.6554 0.110 Uiso 0.274(7) 1 calc PR B 2
As53 As 1.7164(11) -0.1133(2) 0.5821(5) 0.070(3) Uani 0.274(7) 1 d PDU B 2
As54 As 1.9619(17) -0.0737(2) 0.6330(6) 0.065(3) Uani 0.274(7) 1 d PDU B 2
C161 C 1.846(4) -0.1527(6) 0.7726(10) 0.052(5) Uani 0.274(7) 1 d PDU B 2
C162 C 1.955(5) -0.1374(7) 0.7987(12) 0.048(4) Uani 0.274(7) 1 d PDU B 2
C163 C 2.022(6) -0.1406(9) 0.8507(13) 0.056(5) Uani 0.274(7) 1 d PDU B 2
H163 H 2.0960 -0.1297 0.8663 0.068 Uiso 0.274(7) 1 calc PR B 2
C164 C 1.975(6) -0.1602(9) 0.8789(13) 0.062(5) Uani 0.274(7) 1 d PDU B 2
H164 H 2.0101 -0.1621 0.9158 0.075 Uiso 0.274(7) 1 calc PR B 2
C165 C 1.878(7) -0.1771(9) 0.8533(17) 0.061(5) Uani 0.274(7) 1 d PDU B 2
H165 H 1.8650 -0.1927 0.8700 0.073 Uiso 0.274(7) 1 calc PR B 2
C166 C 1.800(5) -0.1722(7) 0.8053(14) 0.057(5) Uani 0.274(7) 1 d PDU B 2
H166 H 1.7159 -0.1816 0.7932 0.069 Uiso 0.274(7) 1 calc PR B 2
C167 C 1.546(2) -0.1474(7) 0.711(2) 0.060(10) Uani 0.274(7) 1 d PDU B 2
H16D H 1.5375 -0.1547 0.7459 0.091 Uiso 0.274(7) 1 calc PR B 2
H16E H 1.4952 -0.1578 0.6827 0.091 Uiso 0.274(7) 1 calc PR B 2
H16F H 1.5044 -0.1306 0.7090 0.091 Uiso 0.274(7) 1 calc PR B 2
C168 C 1.765(5) -0.1756(5) 0.6626(16) 0.064(10) Uani 0.274(7) 1 d PDU B 2
H16G H 1.8558 -0.1754 0.6473 0.097 Uiso 0.274(7) 1 calc PR B 2
H16H H 1.6836 -0.1769 0.6337 0.097 Uiso 0.274(7) 1 calc PR B 2
H16I H 1.7643 -0.1900 0.6865 0.097 Uiso 0.274(7) 1 calc PR B 2
C169 C 2.003(7) -0.0810(7) 0.8068(16) 0.064(10) Uani 0.274(7) 1 d PDU B 2
H16J H 2.0645 -0.0855 0.8400 0.096 Uiso 0.274(7) 1 calc PR B 2
H16K H 1.9042 -0.0779 0.8141 0.096 Uiso 0.274(7) 1 calc PR B 2
H16L H 2.0408 -0.0658 0.7921 0.096 Uiso 0.274(7) 1 calc PR B 2
C170 C 2.214(2) -0.1116(14) 0.7575(19) 0.054(9) Uani 0.274(7) 1 d PDU B 2
H17D H 2.2637 -0.0983 0.7794 0.082 Uiso 0.274(7) 1 calc PR B 2
H17E H 2.2382 -0.1105 0.7211 0.082 Uiso 0.274(7) 1 calc PR B 2
H17F H 2.2444 -0.1278 0.7729 0.082 Uiso 0.274(7) 1 calc PR B 2
As63 As 1.7474(11) -0.14534(18) 0.7023(6) 0.060(3) Uani 0.274(7) 1 d PDU B 2
As64 As 2.002(2) -0.1078(4) 0.7556(6) 0.050(3) Uani 0.274(7) 1 d PDU B 2
C171 C 1.616(5) -0.0695(9) 0.6613(13) 0.044(5) Uani 0.274(7) 1 d PDU B 2
H171 H 1.6172 -0.0721 0.6242 0.052 Uiso 0.274(7) 1 calc PR B 2
C172 C 1.537(5) -0.0496(8) 0.6766(16) 0.046(5) Uani 0.274(7) 1 d PDU B 2
H172 H 1.5117 -0.0357 0.6541 0.055 Uiso 0.274(7) 1 calc PR B 2
C173 C 1.496(6) -0.0515(10) 0.7276(18) 0.047(5) Uani 0.274(7) 1 d PDU B 2
C174 C 1.561(6) -0.0690(10) 0.7636(15) 0.049(4) Uani 0.274(7) 1 d PDU B 2
H174 H 1.5438 -0.0689 0.7998 0.059 Uiso 0.274(7) 1 calc PR B 2
C175 C 1.652(7) -0.0867(10) 0.7453(15) 0.047(4) Uani 0.274(7) 1 d PDU B 2
H175 H 1.6859 -0.1000 0.7685 0.057 Uiso 0.274(7) 1 calc PR B 2
C176 C 1.374(5) -0.0361(10) 0.7440(19) 0.054(5) Uani 0.274(7) 1 d PDU B 2
H176 H 1.3495 -0.0397 0.7784 0.065 Uiso 0.274(7) 1 calc PR B 2
C177 C 1.306(5) -0.0205(9) 0.7202(19) 0.064(6) Uani 0.274(7) 1 d PDU B 2
H177 H 1.3249 -0.0161 0.6854 0.077 Uiso 0.274(7) 1 calc PR B 2
C178 C 1.185(5) -0.0066(9) 0.7456(18) 0.066(5) Uani 0.274(7) 1 d PDU B 2
C179 C 1.107(5) 0.0082(9) 0.7105(17) 0.067(6) Uani 0.274(7) 1 d PDU B 2
H179 H 1.1113 0.0064 0.6734 0.080 Uiso 0.274(7) 1 calc PR B 2
C180 C 1.018(6) 0.0266(8) 0.7293(18) 0.067(5) Uani 0.274(7) 1 d PDU B 2
H180 H 0.9806 0.0401 0.7072 0.080 Uiso 0.274(7) 1 calc PR B 2
C181 C 0.989(6) 0.0242(9) 0.7801(19) 0.066(5) Uani 0.274(7) 1 d PDU B 2
C182 C 1.063(5) 0.0080(8) 0.8192(18) 0.068(5) Uani 0.274(7) 1 d PDU B 2
H182 H 1.0452 0.0074 0.8553 0.081 Uiso 0.274(7) 1 calc PR B 2
C183 C 1.171(8) -0.0078(14) 0.798(2) 0.066(5) Uani 0.274(7) 1 d PDU B 2
H183 H 1.2298 -0.0188 0.8210 0.080 Uiso 0.274(7) 1 calc PR B 2
C184 C 0.913(5) 0.0457(8) 0.8069(18) 0.056(5) Uani 0.274(7) 1 d PDU B 2
H184 H 0.9478 0.0493 0.8433 0.068 Uiso 0.274(7) 1 calc PR B 2
C185 C 0.807(5) 0.0592(9) 0.7839(18) 0.044(5) Uani 0.274(7) 1 d PDU B 2
H185 H 0.7710 0.0557 0.7476 0.053 Uiso 0.274(7) 1 calc PR B 2
C186 C 0.740(7) 0.0796(10) 0.8099(18) 0.041(4) Uani 0.274(7) 1 d PDU B 2
C187 C 0.638(7) 0.0947(11) 0.7766(17) 0.040(5) Uani 0.274(7) 1 d PDU B 2
H187 H 0.6120 0.0912 0.7396 0.048 Uiso 0.274(7) 1 calc PR B 2
C188 C 0.575(6) 0.1153(8) 0.8015(19) 0.041(5) Uani 0.274(7) 1 d PDU B 2
H188 H 0.5276 0.1281 0.7800 0.049 Uiso 0.274(7) 1 calc PR B 2
C189 C 0.764(6) 0.0847(11) 0.8652(17) 0.044(5) Uani 0.274(7) 1 d PDU B 2
H189 H 0.8310 0.0749 0.8880 0.053 Uiso 0.274(7) 1 calc PR B 2
C190 C 0.691(7) 0.1036(11) 0.8863(17) 0.045(5) Uani 0.274(7) 1 d PDU B 2
H190 H 0.7161 0.1078 0.9230 0.054 Uiso 0.274(7) 1 calc PR B 2
C191 C 0.514(5) 0.1376(11) 0.880(2) 0.048(4) Uani 0.274(7) 1 d PDU B 2
C192 C 0.371(4) 0.1402(8) 0.874(2) 0.050(5) Uani 0.274(7) 1 d PDU B 2
H192 H 0.3097 0.1282 0.8550 0.060 Uiso 0.274(7) 1 calc PR B 2
C193 C 0.313(4) 0.1618(9) 0.898(2) 0.052(6) Uani 0.274(7) 1 d PDU B 2
H193 H 0.2160 0.1671 0.8864 0.062 Uiso 0.274(7) 1 calc PR B 2
C194 C 0.398(5) 0.1742(9) 0.936(2) 0.052(6) Uani 0.274(7) 1 d PDU B 2
H194 H 0.3594 0.1883 0.9514 0.062 Uiso 0.274(7) 1 calc PR B 2
C195 C 0.539(5) 0.1674(9) 0.953(2) 0.053(6) Uani 0.274(7) 1 d PDU B 2
H195 H 0.5930 0.1752 0.9830 0.063 Uiso 0.274(7) 1 calc PR B 2
C196 C 0.601(4) 0.1482(10) 0.924(2) 0.051(5) Uani 0.274(7) 1 d PDU B 2
H196 H 0.6984 0.1429 0.9342 0.061 Uiso 0.274(7) 1 calc PR B 2
N171 N 1.693(3) -0.0859(4) 0.6978(10) 0.047(4) Uani 0.274(7) 1 d PDU B 2
N172 N 0.584(7) 0.1166(12) 0.8559(19) 0.043(4) Uani 0.274(7) 1 d PDU B 2
F201 F 0.418(3) 0.2779(4) 0.4674(15) 0.111(7) Uani 0.360(15) 1 d PDU C 1
F202 F 0.350(3) 0.3158(6) 0.4940(11) 0.113(7) Uani 0.360(15) 1 d PDU C 1
F203 F 0.340(3) 0.3069(6) 0.4062(9) 0.098(7) Uani 0.360(15) 1 d PDU C 1
F204 F 0.576(3) 0.2966(5) 0.4200(11) 0.109(7) Uani 0.360(15) 1 d PDU C 1
F205 F 0.584(3) 0.3048(6) 0.5073(10) 0.118(7) Uani 0.360(15) 1 d PDU C 1
F206 F 0.503(3) 0.3342(4) 0.4460(14) 0.118(7) Uani 0.360(15) 1 d PDU C 1
P201 P 0.461(2) 0.3062(3) 0.4566(7) 0.102(4) Uani 0.360(15) 1 d PDU C 1
F101 F 0.467(2) 0.2887(3) 0.5112(8) 0.113(5) Uani 0.640(15) 1 d PDU C 2
F102 F 0.3597(18) 0.3268(3) 0.4869(8) 0.114(6) Uani 0.640(15) 1 d PDU C 2
F103 F 0.3439(17) 0.2937(4) 0.4294(8) 0.115(5) Uani 0.640(15) 1 d PDU C 2
F104 F 0.5852(19) 0.2919(3) 0.4391(8) 0.106(5) Uani 0.640(15) 1 d PDU C 2
F105 F 0.5986(16) 0.3235(4) 0.4976(7) 0.110(5) Uani 0.640(15) 1 d PDU C 2
F106 F 0.467(2) 0.3275(3) 0.4156(7) 0.113(5) Uani 0.640(15) 1 d PDU C 2
P101 P 0.4691(12) 0.3085(2) 0.4635(5) 0.095(3) Uani 0.640(15) 1 d PDU C 2
F211 F -0.401(2) 0.1332(4) 0.5934(9) 0.176(6) Uani 0.660(14) 1 d PDU D 1
F212 F -0.5348(16) 0.1663(5) 0.5577(8) 0.168(7) Uani 0.660(14) 1 d PDU D 1
F213 F -0.385(2) 0.1439(4) 0.5092(7) 0.160(6) Uani 0.660(14) 1 d PDU D 1
F214 F -0.2020(16) 0.1527(3) 0.5712(8) 0.137(6) Uani 0.660(14) 1 d PDU D 1
F215 F -0.346(2) 0.1718(4) 0.6202(6) 0.127(6) Uani 0.660(14) 1 d PDU D 1
F216 F -0.339(2) 0.1835(4) 0.5332(7) 0.151(6) Uani 0.660(14) 1 d PDU D 1
P211 P -0.3729(13) 0.1589(3) 0.5628(5) 0.141(4) Uani 0.660(14) 1 d PDU D 1
F111 F -0.357(4) 0.1196(6) 0.6040(14) 0.154(8) Uani 0.340(14) 1 d PDU D 2
F112 F -0.495(3) 0.1466(7) 0.5495(14) 0.131(7) Uani 0.340(14) 1 d PDU D 2
F113 F -0.321(4) 0.1236(7) 0.5192(13) 0.165(8) Uani 0.340(14) 1 d PDU D 2
F114 F -0.159(3) 0.1386(7) 0.5851(15) 0.158(8) Uani 0.340(14) 1 d PDU D 2
F115 F -0.330(4) 0.1611(7) 0.6154(12) 0.144(8) Uani 0.340(14) 1 d PDU D 2
F116 F -0.295(4) 0.1643(7) 0.5266(13) 0.147(7) Uani 0.340(14) 1 d PDU D 2
P111 P -0.328(2) 0.1428(5) 0.5658(9) 0.140(6) Uani 0.340(14) 1 d PDU D 2
F221 F 0.668(4) -0.0006(6) 0.7111(12) 0.131(8) Uani 0.375(16) 1 d PDU E 1
F222 F 0.660(4) 0.0407(5) 0.6924(12) 0.122(7) Uani 0.375(16) 1 d PDU E 1
F223 F 0.469(3) 0.0155(7) 0.6659(16) 0.128(7) Uani 0.375(16) 1 d PDU E 1
F224 F 0.606(4) -0.0087(5) 0.6234(14) 0.125(8) Uani 0.375(16) 1 d PDU E 1
F225 F 0.800(2) 0.0147(6) 0.6512(13) 0.132(7) Uani 0.375(16) 1 d PDU E 1
F226 F 0.595(4) 0.0329(6) 0.6064(11) 0.133(8) Uani 0.375(16) 1 d PDU E 1
P221 P 0.633(2) 0.0163(4) 0.6579(9) 0.117(5) Uani 0.375(16) 1 d PDU E 1
F121 F 0.651(2) 0.0089(4) 0.7192(7) 0.125(6) Uani 0.625(16) 1 d PDU E 2
F122 F 0.534(2) 0.0451(3) 0.6929(7) 0.112(6) Uani 0.625(16) 1 d PDU E 2
F123 F 0.4447(17) 0.0068(3) 0.6668(10) 0.125(6) Uani 0.625(16) 1 d PDU E 2
F124 F 0.648(2) -0.0010(4) 0.6317(9) 0.131(5) Uani 0.625(16) 1 d PDU E 2
F125 F 0.7408(18) 0.0345(4) 0.6627(8) 0.134(6) Uani 0.625(16) 1 d PDU E 2
F126 F 0.519(2) 0.0340(4) 0.6085(7) 0.127(6) Uani 0.625(16) 1 d PDU E 2
P121 P 0.5874(13) 0.0217(2) 0.6629(5) 0.101(3) Uani 0.625(16) 1 d PDU E 2
F231 F 0.5320(14) 0.0787(3) 1.0061(7) 0.139(6) Uani 0.626(8) 1 d PDU F 1
F232 F 0.6319(19) 0.0749(4) 1.0917(6) 0.148(6) Uani 0.626(8) 1 d PDU F 1
F233 F 0.727(2) 0.1013(3) 1.0353(8) 0.151(6) Uani 0.626(8) 1 d PDU F 1
F234 F 0.7447(19) 0.0689(4) 0.9801(6) 0.136(6) Uani 0.626(8) 1 d PDU F 1
F235 F 0.653(2) 0.0438(3) 1.0355(8) 0.142(6) Uani 0.626(8) 1 d PDU F 1
F236 F 0.8498(15) 0.0666(4) 1.0669(7) 0.128(5) Uani 0.626(8) 1 d PDU F 1
P231 P 0.6930(11) 0.0728(2) 1.0369(5) 0.118(4) Uani 0.626(8) 1 d PDU F 1
F131 F 0.6011(19) 0.0500(6) 0.9993(11) 0.133(7) Uani 0.374(8) 1 d PDU F 2
F132 F 0.700(3) 0.0553(5) 1.0843(9) 0.118(6) Uani 0.374(8) 1 d PDU F 2
F133 F 0.784(3) 0.0759(4) 1.0161(12) 0.133(7) Uani 0.374(8) 1 d PDU F 2
F134 F 0.823(3) 0.0391(5) 0.9783(9) 0.122(7) Uani 0.374(8) 1 d PDU F 2
F135 F 0.731(3) 0.0194(4) 1.0432(11) 0.136(7) Uani 0.374(8) 1 d PDU F 2
F136 F 0.918(2) 0.0472(6) 1.0643(11) 0.156(8) Uani 0.374(8) 1 d PDU F 2
P131 P 0.7636(15) 0.0478(3) 1.0313(7) 0.109(4) Uani 0.374(8) 1 d PDU F 2

loop_
_atom_site_aniso_label
_atom_site_aniso_U_11
_atom_site_aniso_U_22
_atom_site_aniso_U_33
_atom_site_aniso_U_23
_atom_site_aniso_U_13
_atom_site_aniso_U_12
Cl1 0.045(6) 0.073(8) 0.085(12) 0.026(7) 0.023(6) 0.025(6)
Ru1 0.026(2) 0.042(3) 0.056(5) 0.010(3) 0.008(3) 0.003(2)
C1 0.026(7) 0.039(7) 0.056(7) 0.003(6) 0.005(6) 0.012(6)
C2 0.030(7) 0.040(7) 0.058(7) 0.002(6) 0.001(6) 0.011(6)
C3 0.046(8) 0.044(9) 0.060(8) 0.000(7) 0.003(8) 0.003(7)
C4 0.053(8) 0.055(8) 0.054(8) -0.002(8) 0.000(8) 0.006(7)
C5 0.055(8) 0.053(9) 0.053(9) 0.002(7) 0.004(8) 0.009(7)
C6 0.042(8) 0.049(8) 0.052(8) 0.002(7) 0.005(8) 0.011(7)
C7 0.073(16) 0.051(9) 0.038(18) 0.005(10) -0.008(15) -0.004(12)
C8 0.039(7) 0.070(16) 0.030(18) -0.011(15) 0.008(8) -0.001(11)
C9 0.053(7) 0.016(12) 0.04(2) 0.002(14) 0.017(9) -0.006(9)
C10 0.068(18) 0.045(7) 0.069(17) 0.008(10) 0.024(15) 0.016(12)
As1 0.041(3) 0.046(4) 0.049(5) 0.002(3) 0.006(4) 0.002(3)
As2 0.047(4) 0.038(3) 0.070(6) 0.004(4) 0.021(4) 0.005(2)
C11 0.049(8) 0.058(8) 0.059(7) -0.002(6) 0.009(7) 0.002(6)
C12 0.041(8) 0.056(8) 0.053(7) 0.010(6) 0.001(7) 0.005(6)
C13 0.044(9) 0.057(10) 0.059(8) 0.000(7) 0.005(8) 0.006(8)
C14 0.050(9) 0.063(10) 0.068(9) -0.012(7) 0.006(8) 0.006(8)
C15 0.050(9) 0.066(9) 0.069(8) -0.013(8) 0.007(8) 0.004(7)
C16 0.048(9) 0.063(9) 0.062(8) -0.009(7) -0.001(8) 0.003(7)
C17 0.044(16) 0.048(8) 0.075(17) -0.007(11) 0.021(15) -0.008(11)
C18 0.038(7) 0.076(19) 0.050(18) 0.017(15) 0.000(9) -0.009(10)
C19 0.046(6) 0.038(10) 0.041(10) 0.000(8) 0.010(6) 0.000(7)
C20 0.065(15) 0.054(9) 0.064(18) 0.023(11) 0.006(16) 0.003(12)
As11 0.035(3) 0.062(5) 0.050(5) 0.004(3) 0.002(3) -0.002(3)
As12 0.048(3) 0.038(4) 0.061(5) 0.011(3) 0.022(4) 0.009(3)
C21 0.033(7) 0.036(7) 0.038(8) -0.003(7) 0.004(7) -0.004(6)
C22 0.035(7) 0.035(7) 0.039(8) -0.001(8) 0.002(7) -0.005(6)
C23 0.032(7) 0.033(7) 0.044(8) 0.002(7) 0.006(7) -0.001(5)
C24 0.032(8) 0.024(8) 0.044(8) -0.004(8) 0.006(8) 0.003(6)
C25 0.030(7) 0.028(7) 0.041(8) -0.003(7) 0.005(7) 0.000(6)
C26 0.037(7) 0.031(8) 0.049(9) 0.012(8) 0.003(7) 0.000(6)
C27 0.032(7) 0.028(7) 0.043(9) 0.017(7) 0.011(7) 0.000(6)
C28 0.039(7) 0.032(6) 0.045(7) 0.016(6) 0.006(6) 0.005(5)
C29 0.029(8) 0.031(7) 0.044(7) 0.010(7) 0.006(7) -0.003(6)
C30 0.026(9) 0.039(8) 0.043(9) 0.010(7) 0.007(8) -0.005(6)
C31 0.014(7) 0.038(8) 0.041(9) 0.011(8) 0.007(7) -0.009(6)
C32 0.035(8) 0.042(8) 0.042(9) 0.013(8) 0.004(8) 0.009(6)
C33 0.039(8) 0.043(8) 0.041(8) 0.015(7) 0.007(7) 0.010(6)
C34 0.034(9) 0.042(9) 0.048(10) 0.014(8) -0.002(8) 0.002(6)
C35 0.042(8) 0.053(8) 0.050(9) 0.010(8) 0.002(8) 0.008(6)
C36 0.041(8) 0.052(7) 0.055(8) 0.011(7) 0.001(8) 0.007(6)
C37 0.047(8) 0.054(8) 0.055(8) 0.012(8) 0.001(9) 0.009(7)
C38 0.053(8) 0.059(8) 0.057(8) 0.010(7) -0.007(8) 0.009(7)
C39 0.042(9) 0.048(9) 0.058(9) 0.009(7) -0.001(8) 0.004(7)
C40 0.043(8) 0.046(8) 0.061(7) 0.007(7) 0.001(8) 0.001(6)
C41 0.055(7) 0.055(7) 0.065(8) 0.012(6) -0.001(6) 0.010(6)
C42 0.062(9) 0.057(9) 0.065(9) 0.012(8) -0.001(8) 0.009(8)
C43 0.068(9) 0.058(9) 0.062(10) 0.008(8) 0.004(8) 0.014(8)
C44 0.057(9) 0.060(9) 0.065(11) 0.011(8) 0.001(9) 0.010(8)
C45 0.054(8) 0.057(8) 0.065(10) 0.008(8) 0.002(8) 0.013(7)
C46 0.055(8) 0.057(8) 0.067(9) 0.011(7) 0.000(7) 0.011(6)
N21 0.029(6) 0.030(6) 0.042(8) 0.001(6) 0.006(5) -0.002(5)
N22 0.047(7) 0.052(6) 0.064(7) 0.010(6) -0.004(6) 0.008(5)
Cl2 0.037(4) 0.031(4) 0.051(9) 0.000(4) 0.014(5) 0.003(3)
Ru2 0.033(2) 0.0204(18) 0.061(4) 0.002(2) 0.010(3) 0.0060(15)
C101 0.028(7) 0.038(7) 0.055(7) 0.001(6) 0.005(6) 0.013(6)
C102 0.027(7) 0.047(7) 0.054(7) -0.001(5) 0.000(6) 0.005(6)
C103 0.046(8) 0.046(8) 0.054(9) 0.003(7) 0.000(8) 0.005(7)
C104 0.055(9) 0.055(9) 0.051(9) 0.000(8) -0.001(8) 0.007(7)
C105 0.053(8) 0.052(9) 0.053(9) -0.002(7) 0.005(8) 0.011(7)
C106 0.045(8) 0.053(8) 0.051(8) 0.000(7) 0.003(8) 0.006(7)
C107 0.083(15) 0.044(8) 0.039(17) 0.001(10) 0.002(14) 0.011(12)
C108 0.037(7) 0.066(15) 0.043(17) 0.020(14) 0.009(8) -0.012(10)
C109 0.036(7) 0.040(13) 0.050(19) -0.008(13) 0.018(8) -0.005(9)
C110 0.047(16) 0.033(8) 0.066(17) -0.003(9) 0.017(13) -0.010(10)
As3 0.032(3) 0.027(2) 0.062(5) -0.001(3) 0.015(4) 0.0005(19)
As4 0.035(3) 0.024(2) 0.070(5) -0.002(3) 0.012(3) -0.0003(17)
C111 0.043(7) 0.056(8) 0.054(7) 0.001(6) 0.003(6) -0.004(6)
C112 0.042(7) 0.048(7) 0.052(7) 0.011(6) 0.002(6) 0.002(6)
C113 0.041(8) 0.059(9) 0.056(8) 0.002(7) 0.004(7) 0.007(7)
C114 0.050(8) 0.068(9) 0.065(8) -0.006(7) 0.005(8) 0.006(8)
C115 0.052(9) 0.062(9) 0.068(8) -0.014(8) 0.005(8) 0.006(7)
C116 0.048(8) 0.065(8) 0.063(8) -0.008(7) 0.001(7) -0.002(7)
C117 0.054(16) 0.021(7) 0.066(16) -0.018(9) 0.024(13) -0.003(9)
C118 0.041(7) 0.057(16) 0.043(17) -0.002(13) -0.002(8) 0.000(9)
C119 0.047(7) 0.037(14) 0.016(15) 0.007(12) 0.004(8) 0.013(8)
C120 0.050(13) 0.050(8) 0.044(17) 0.006(10) 0.020(14) 0.018(11)
As13 0.037(3) 0.031(3) 0.061(5) 0.003(3) 0.006(3) 0.006(2)
As14 0.041(2) 0.034(3) 0.058(5) 0.008(3) 0.010(3) 0.008(2)
C121 0.037(8) 0.037(8) 0.042(8) -0.004(7) 0.002(7) -0.004(6)
C122 0.040(7) 0.039(7) 0.041(8) 0.002(7) 0.003(7) -0.001(6)
C123 0.030(7) 0.038(7) 0.043(8) 0.003(7) 0.005(7) -0.003(5)
C124 0.031(7) 0.026(7) 0.045(8) -0.006(7) 0.004(7) 0.005(6)
C125 0.029(7) 0.028(7) 0.041(8) 0.000(7) 0.008(7) 0.004(5)
C126 0.036(7) 0.036(8) 0.045(9) 0.008(7) 0.003(7) -0.003(6)
C127 0.042(7) 0.029(7) 0.048(9) 0.013(7) 0.002(7) 0.004(6)
C128 0.040(6) 0.032(6) 0.045(7) 0.018(6) 0.005(6) 0.004(5)
C129 0.025(8) 0.032(7) 0.043(8) 0.011(7) 0.006(7) -0.002(6)
C130 0.022(8) 0.037(8) 0.044(8) 0.007(7) 0.002(7) -0.006(6)
C131 0.019(7) 0.040(7) 0.041(9) 0.005(7) 0.002(7) -0.005(6)
C132 0.044(8) 0.042(8) 0.042(8) 0.013(8) -0.003(8) 0.008(6)
C133 0.040(9) 0.043(8) 0.042(8) 0.015(7) 0.005(7) 0.004(6)
C134 0.041(9) 0.042(8) 0.048(10) 0.011(8) 0.000(8) 0.010(6)
C135 0.043(8) 0.051(8) 0.052(9) 0.009(8) -0.006(8) 0.009(6)
C136 0.038(7) 0.052(7) 0.051(8) 0.010(7) -0.005(7) 0.009(6)
C137 0.053(8) 0.058(8) 0.053(8) 0.016(8) -0.009(8) 0.014(7)
C138 0.055(8) 0.059(9) 0.058(8) 0.011(7) -0.010(8) 0.013(7)
C139 0.041(8) 0.048(8) 0.055(8) 0.011(7) 0.002(7) 0.004(6)
C140 0.043(8) 0.047(8) 0.060(7) 0.007(7) 0.002(7) 0.002(6)
C141 0.055(7) 0.056(6) 0.065(8) 0.010(6) 0.000(6) 0.010(6)
C142 0.058(8) 0.060(8) 0.068(9) 0.011(7) 0.000(7) 0.008(7)
C143 0.070(9) 0.061(9) 0.066(11) 0.012(9) 0.002(9) 0.007(8)
C144 0.062(9) 0.058(9) 0.066(11) 0.008(8) -0.001(9) 0.014(8)
C145 0.054(8) 0.059(9) 0.067(11) 0.007(8) 0.003(8) 0.013(7)
C146 0.055(8) 0.058(8) 0.066(9) 0.008(7) 0.001(7) 0.011(6)
N121 0.028(6) 0.025(5) 0.044(8) 0.000(5) 0.008(5) -0.001(5)
N122 0.046(6) 0.054(6) 0.065(7) 0.010(6) -0.004(6) 0.008(5)
Cl51 0.038(3) 0.049(4) 0.062(6) 0.006(4) 0.008(3) 0.011(3)
Ru51 0.0303(14) 0.0303(13) 0.063(2) -0.0075(14) 0.0003(15) -0.0011(10)
C51 0.058(7) 0.070(8) 0.061(7) -0.001(6) 0.012(6) 0.012(6)
C52 0.068(8) 0.065(8) 0.070(7) 0.007(6) 0.006(6) 0.004(6)
C53 0.080(8) 0.079(8) 0.081(7) 0.019(7) -0.001(7) 0.006(7)
C54 0.088(9) 0.087(9) 0.080(8) 0.016(7) -0.004(7) 0.007(8)
C55 0.086(10) 0.086(10) 0.080(9) 0.009(7) -0.006(8) 0.015(8)
C56 0.074(9) 0.079(9) 0.073(8) 0.001(7) -0.001(7) 0.010(7)
C57 0.051(6) 0.041(10) 0.053(15) -0.008(10) -0.011(7) -0.008(8)
C58 0.068(13) 0.069(8) 0.088(16) -0.040(10) 0.000(11) 0.001(11)
C59 0.094(13) 0.052(8) 0.101(14) 0.010(9) -0.007(11) -0.044(10)
C60 0.054(8) 0.119(17) 0.096(18) 0.039(14) 0.021(9) -0.006(11)
As51 0.0443(17) 0.0370(16) 0.066(3) -0.0094(16) 0.0001(17) 0.0018(12)
As52 0.046(2) 0.046(2) 0.086(3) 0.006(2) 0.0053(17) -0.0066(17)
C61 0.044(7) 0.046(7) 0.059(7) -0.001(5) 0.014(6) 0.007(6)
C62 0.045(8) 0.043(6) 0.055(8) -0.009(6) 0.010(6) 0.010(6)
C63 0.064(10) 0.054(8) 0.060(8) -0.004(7) 0.003(7) 0.012(7)
C64 0.076(9) 0.065(9) 0.065(8) 0.004(7) 0.004(8) 0.011(8)
C65 0.071(9) 0.062(9) 0.064(8) 0.007(8) 0.012(7) 0.012(7)
C66 0.055(8) 0.057(8) 0.062(8) 0.005(6) 0.019(7) 0.007(7)
C67 0.035(7) 0.058(12) 0.115(18) 0.014(11) 0.018(8) 0.000(9)
C68 0.059(12) 0.043(7) 0.105(16) -0.012(9) -0.001(11) -0.021(9)
C69 0.037(8) 0.047(6) 0.056(8) -0.009(6) -0.002(6) -0.008(6)
C70 0.034(6) 0.050(12) 0.041(13) 0.005(10) -0.004(7) 0.008(8)
As61 0.0336(15) 0.0344(13) 0.074(3) 0.000(2) 0.003(2) -0.0029(11)
As62 0.033(2) 0.038(2) 0.071(3) -0.007(2) -0.004(2) -0.0035(16)
C71 0.022(7) 0.042(7) 0.056(8) -0.002(7) 0.002(7) -0.007(5)
C72 0.035(7) 0.038(7) 0.059(8) -0.001(7) 0.000(7) -0.001(6)
C73 0.037(7) 0.047(7) 0.064(8) -0.006(7) 0.007(7) -0.010(5)
C74 0.048(8) 0.054(8) 0.062(8) 0.001(7) 0.008(7) -0.004(6)
C75 0.042(8) 0.043(7) 0.058(8) 0.000(7) 0.003(7) -0.009(6)
C76 0.042(8) 0.044(8) 0.084(10) -0.015(9) 0.007(8) -0.011(6)
C77 0.057(8) 0.062(8) 0.097(9) -0.013(8) 0.005(8) -0.004(6)
C78 0.060(8) 0.051(7) 0.102(9) -0.013(8) 0.006(8) 0.000(6)
C79 0.064(8) 0.059(8) 0.093(8) -0.014(7) 0.008(8) 0.002(6)
C80 0.060(8) 0.065(7) 0.091(8) -0.013(8) 0.003(8) 0.014(6)
C81 0.053(7) 0.057(7) 0.089(8) -0.005(7) 0.005(7) 0.008(5)
C82 0.046(9) 0.050(8) 0.095(9) -0.004(8) 0.002(8) 0.002(6)
C83 0.054(8) 0.049(8) 0.101(8) 0.001(8) 0.009(8) 0.006(6)
C84 0.042(8) 0.050(8) 0.076(10) 0.002(8) 0.007(8) 0.001(6)
C85 0.039(7) 0.037(7) 0.063(9) -0.002(7) 0.010(7) -0.005(5)
C86 0.041(7) 0.034(7) 0.055(8) -0.002(7) 0.004(7) -0.003(5)
C87 0.029(7) 0.036(8) 0.052(8) 0.002(7) 0.010(7) -0.007(5)
C88 0.030(7) 0.043(8) 0.050(7) 0.004(6) 0.013(7) 0.000(6)
C89 0.045(8) 0.046(7) 0.052(8) 0.008(8) 0.009(8) 0.004(6)
C90 0.038(8) 0.046(7) 0.045(8) 0.009(6) 0.015(7) 0.001(6)
C91 0.046(6) 0.048(6) 0.051(7) 0.010(5) 0.017(6) 0.006(5)
C92 0.055(7) 0.037(7) 0.048(9) 0.006(7) 0.015(7) 0.006(6)
C93 0.057(8) 0.044(8) 0.057(10) 0.003(8) 0.005(8) 0.012(6)
C94 0.062(8) 0.042(8) 0.056(10) 0.001(7) 0.008(8) 0.019(7)
C95 0.060(8) 0.053(8) 0.055(9) 0.005(7) 0.008(7) 0.008(7)
C96 0.053(7) 0.045(8) 0.057(9) 0.012(7) 0.011(7) 0.010(6)
N71 0.030(6) 0.040(5) 0.059(7) -0.008(5) -0.005(5) -0.001(5)
N72 0.038(6) 0.044(6) 0.046(7) 0.009(5) 0.013(6) -0.002(5)
Cl52 0.068(9) 0.063(10) 0.065(13) 0.002(9) 0.008(7) 0.014(8)
Ru52 0.042(4) 0.053(5) 0.063(5) -0.009(4) 0.007(4) -0.010(3)
C151 0.074(8) 0.080(8) 0.075(7) 0.000(6) 0.004(7) 0.013(7)
C152 0.076(9) 0.083(9) 0.078(8) 0.011(7) -0.001(8) 0.010(8)
C153 0.078(11) 0.081(11) 0.083(10) 0.016(8) -0.005(9) 0.011(9)
C154 0.086(11) 0.087(10) 0.082(9) 0.012(8) -0.005(9) 0.009(9)
C155 0.085(11) 0.090(10) 0.083(9) 0.007(8) -0.005(9) 0.010(9)
C156 0.082(10) 0.087(9) 0.082(8) 0.002(7) -0.004(8) 0.010(8)
C157 0.060(8) 0.08(2) 0.06(2) -0.012(18) -0.004(10) 0.012(12)
C158 0.07(2) 0.077(12) 0.066(17) -0.017(15) 0.010(16) 0.000(17)
C159 0.09(2) 0.057(11) 0.088(17) 0.015(13) -0.001(17) -0.014(15)
C160 0.047(9) 0.08(2) 0.09(2) 0.008(18) 0.006(11) -0.033(13)
As53 0.058(5) 0.080(6) 0.069(6) -0.019(4) -0.004(5) 0.010(4)
As54 0.050(5) 0.063(7) 0.083(6) 0.017(5) 0.009(4) 0.003(5)
C161 0.042(9) 0.046(8) 0.069(8) -0.006(6) 0.015(7) 0.000(7)
C162 0.040(9) 0.044(8) 0.060(8) -0.008(7) 0.011(7) 0.010(7)
C163 0.055(9) 0.051(8) 0.062(8) -0.004(7) 0.008(8) 0.009(8)
C164 0.062(9) 0.060(9) 0.065(8) 0.003(7) 0.011(8) 0.008(8)
C165 0.058(10) 0.059(9) 0.070(9) 0.001(8) 0.020(9) 0.006(8)
C166 0.049(10) 0.055(9) 0.072(9) -0.006(8) 0.020(8) 0.001(8)
C167 0.045(8) 0.053(19) 0.08(2) 0.005(18) 0.006(11) -0.012(12)
C168 0.07(2) 0.051(10) 0.073(18) -0.010(14) 0.006(17) -0.009(15)
C169 0.06(2) 0.053(11) 0.076(17) -0.022(13) -0.009(16) -0.005(16)
C170 0.047(8) 0.06(2) 0.05(2) 0.006(18) 0.003(9) -0.004(13)
As63 0.038(4) 0.049(4) 0.088(7) -0.013(5) -0.006(6) -0.005(3)
As64 0.044(7) 0.045(6) 0.060(6) -0.012(4) 0.002(5) -0.011(5)
C171 0.033(9) 0.043(9) 0.054(9) -0.004(8) 0.004(8) -0.016(7)
C172 0.035(9) 0.043(9) 0.058(9) -0.003(8) 0.003(8) -0.014(7)
C173 0.038(8) 0.043(8) 0.060(9) -0.003(8) 0.005(8) -0.008(6)
C174 0.042(8) 0.047(8) 0.058(9) -0.001(7) 0.006(8) -0.008(7)
C175 0.040(8) 0.044(8) 0.057(8) -0.001(8) 0.002(7) -0.007(7)
C176 0.042(8) 0.048(9) 0.072(10) -0.013(9) 0.006(8) -0.005(6)
C177 0.051(10) 0.059(10) 0.080(11) -0.009(10) 0.002(9) 0.001(8)
C178 0.054(8) 0.055(8) 0.088(9) -0.010(8) 0.005(8) 0.002(6)
C179 0.058(10) 0.056(10) 0.086(10) -0.008(9) 0.009(10) 0.004(8)
C180 0.059(10) 0.057(9) 0.083(9) -0.010(9) 0.009(9) 0.006(7)
C181 0.056(9) 0.058(8) 0.084(9) -0.007(8) 0.006(8) 0.010(7)
C182 0.058(8) 0.054(8) 0.089(9) -0.007(8) 0.005(8) 0.010(7)
C183 0.056(9) 0.053(8) 0.089(9) -0.009(9) 0.008(8) 0.005(7)
C184 0.047(9) 0.048(8) 0.073(10) -0.001(8) 0.006(8) 0.003(6)
C185 0.041(9) 0.034(9) 0.057(10) 0.000(8) 0.007(9) -0.006(7)
C186 0.036(8) 0.036(8) 0.052(8) 0.002(7) 0.007(8) -0.006(6)
C187 0.030(9) 0.039(9) 0.052(8) 0.001(8) 0.008(8) -0.006(7)
C188 0.032(8) 0.043(8) 0.049(7) 0.004(7) 0.011(8) -0.002(7)
C189 0.039(8) 0.042(8) 0.051(8) 0.006(8) 0.008(8) 0.001(7)
C190 0.042(9) 0.045(8) 0.048(8) 0.006(7) 0.011(8) 0.003(7)
C191 0.048(7) 0.046(7) 0.051(8) 0.009(6) 0.013(7) 0.006(6)
C192 0.052(7) 0.046(8) 0.053(10) 0.003(8) 0.009(8) 0.010(7)
C193 0.054(9) 0.046(9) 0.055(11) 0.003(9) 0.007(9) 0.011(8)
C194 0.054(9) 0.047(9) 0.055(11) 0.003(9) 0.008(9) 0.009(8)
C195 0.053(9) 0.050(10) 0.056(11) 0.006(8) 0.009(9) 0.008(9)
C196 0.052(8) 0.048(9) 0.055(9) 0.006(7) 0.012(7) 0.006(7)
N171 0.038(7) 0.046(7) 0.055(8) -0.007(7) -0.001(6) -0.012(6)
N172 0.039(7) 0.045(7) 0.048(7) 0.009(6) 0.012(7) 0.000(6)
F201 0.102(14) 0.119(9) 0.112(16) 0.036(10) 0.014(12) 0.004(9)
F202 0.096(11) 0.143(14) 0.104(12) 0.012(12) 0.024(10) 0.004(12)
F203 0.089(11) 0.107(14) 0.098(11) 0.024(11) 0.011(9) 0.023(11)
F204 0.088(11) 0.140(14) 0.099(13) 0.032(13) 0.017(10) 0.023(12)
F205 0.106(11) 0.138(14) 0.103(11) 0.015(11) -0.002(9) 0.012(11)
F206 0.129(13) 0.120(9) 0.107(15) 0.024(10) 0.024(11) -0.008(9)
P201 0.106(8) 0.109(7) 0.091(8) 0.017(8) 0.012(6) 0.019(7)
F101 0.126(11) 0.123(10) 0.101(10) 0.048(8) 0.051(8) 0.008(8)
F102 0.093(9) 0.136(11) 0.115(12) 0.009(9) 0.024(9) 0.030(9)
F103 0.087(8) 0.138(11) 0.123(11) 0.004(9) 0.027(8) -0.011(8)
F104 0.095(8) 0.137(10) 0.092(12) 0.030(8) 0.035(9) 0.033(8)
F105 0.087(8) 0.150(11) 0.095(11) 0.020(9) 0.018(7) -0.014(8)
F106 0.129(11) 0.118(10) 0.090(10) 0.049(8) 0.011(8) 0.009(8)
P101 0.095(6) 0.108(6) 0.083(7) 0.028(5) 0.015(5) 0.020(5)
F211 0.173(12) 0.179(10) 0.180(12) -0.001(9) 0.040(11) -0.030(10)
F212 0.136(8) 0.215(15) 0.139(14) -0.031(12) -0.025(8) -0.013(9)
F213 0.166(12) 0.169(12) 0.130(9) -0.029(9) -0.029(9) -0.005(11)
F214 0.129(8) 0.127(12) 0.151(12) -0.045(10) 0.005(8) -0.019(8)
F215 0.112(10) 0.165(12) 0.098(8) 0.000(8) -0.005(8) 0.020(11)
F216 0.187(12) 0.166(10) 0.099(11) -0.009(9) 0.018(11) 0.010(10)
P211 0.130(7) 0.171(9) 0.127(8) -0.030(7) 0.034(7) -0.037(7)
F111 0.148(16) 0.145(13) 0.168(15) 0.019(11) 0.018(14) 0.008(13)
F112 0.135(9) 0.141(14) 0.115(13) 0.007(12) 0.008(10) -0.019(10)
F113 0.160(16) 0.174(13) 0.161(13) -0.035(12) 0.021(13) -0.015(14)
F114 0.142(9) 0.162(18) 0.165(17) -0.010(13) 0.005(11) -0.012(11)
F115 0.140(15) 0.160(14) 0.129(12) -0.015(11) 0.012(12) -0.028(13)
F116 0.142(13) 0.166(12) 0.129(12) -0.001(11) 0.005(11) -0.039(12)
P111 0.130(9) 0.156(11) 0.137(10) -0.014(8) 0.027(9) -0.040(9)
F221 0.168(15) 0.118(13) 0.097(11) 0.006(11) -0.013(12) -0.008(14)
F222 0.136(14) 0.117(10) 0.113(12) -0.001(9) 0.014(13) -0.020(11)
F223 0.135(9) 0.118(15) 0.126(15) 0.003(12) 0.003(10) -0.020(10)
F224 0.153(15) 0.123(10) 0.094(13) 0.003(10) 0.001(14) -0.014(12)
F225 0.139(9) 0.112(15) 0.140(15) -0.002(12) 0.005(10) -0.002(10)
F226 0.153(15) 0.134(12) 0.107(10) 0.025(10) 0.000(12) -0.005(13)
P221 0.137(8) 0.106(8) 0.104(9) 0.015(7) 0.001(8) -0.031(9)
F121 0.158(11) 0.117(12) 0.094(8) 0.028(9) -0.011(8) 0.011(10)
F122 0.132(13) 0.091(8) 0.109(11) 0.008(8) 0.002(10) -0.006(9)
F123 0.138(8) 0.089(11) 0.140(13) 0.022(10) -0.006(8) -0.025(8)
F124 0.165(12) 0.116(10) 0.107(11) 0.000(9) -0.001(10) 0.017(8)
F125 0.121(9) 0.139(12) 0.142(13) 0.015(10) 0.013(9) -0.022(9)
F126 0.143(13) 0.137(11) 0.097(8) 0.043(8) 0.001(10) 0.017(10)
P121 0.117(7) 0.093(6) 0.089(7) 0.016(5) -0.005(6) -0.007(5)
F231 0.110(8) 0.157(12) 0.142(12) 0.016(12) -0.007(8) 0.004(8)
F232 0.128(11) 0.189(13) 0.128(9) 0.021(10) 0.023(8) 0.024(11)
F233 0.162(13) 0.131(7) 0.152(14) 0.008(9) -0.006(11) -0.020(8)
F234 0.128(11) 0.167(13) 0.109(9) 0.007(9) 0.005(8) -0.019(11)
F235 0.142(11) 0.138(7) 0.139(12) 0.028(8) -0.005(10) -0.020(8)
F236 0.107(8) 0.154(11) 0.116(11) 0.002(10) -0.007(8) 0.008(8)
P231 0.104(6) 0.131(6) 0.115(8) 0.025(7) 0.002(6) 0.005(6)
F131 0.102(9) 0.173(14) 0.116(13) 0.010(13) -0.017(10) 0.011(10)
F132 0.127(12) 0.128(12) 0.096(10) 0.024(10) 0.001(9) 0.009(12)
F133 0.138(13) 0.142(9) 0.120(14) 0.016(10) 0.020(12) -0.005(10)
F134 0.121(15) 0.135(15) 0.108(12) 0.029(12) 0.011(11) 0.020(14)
F135 0.149(15) 0.136(9) 0.127(16) 0.019(10) 0.037(13) 0.014(10)
F136 0.105(9) 0.215(16) 0.135(15) 0.008(14) -0.025(10) 0.017(11)
P131 0.086(8) 0.133(8) 0.103(9) 0.024(8) -0.002(7) 0.020(8)

loop_
_atom_type_symbol
_atom_type_description
_atom_type_scat_dispersion_real
_atom_type_scat_dispersion_imag
_atom_type_scat_source
C C 0.0033 0.0016 'International Tables Vol C Tables 4.2.6.8 and 6.1.1.4'
H H 0.0000 0.0000 'International Tables Vol C Tables 4.2.6.8 and 6.1.1.4'
N N 0.0061 0.0033 'International Tables Vol C Tables 4.2.6.8 and 6.1.1.4'
F F 0.0171 0.0103 'International Tables Vol C Tables 4.2.6.8 and 6.1.1.4'
P P 0.1023 0.0942 'International Tables Vol C Tables 4.2.6.8 and 6.1.1.4'
Cl Cl 0.1484 0.1585 'International Tables Vol C Tables 4.2.6.8 and 6.1.1.4'
As As 0.0499 2.0058 'International Tables Vol C Tables 4.2.6.8 and 6.1.1.4'
Ru Ru -1.2594 0.8363 'International Tables Vol C Tables 4.2.6.8 and 6.1.1.4'

loop_
_geom_angle_atom_site_label_1
_geom_angle_atom_site_label_2
_geom_angle_atom_site_label_3
_geom_angle
N21 Ru1 As1 95.0(6)
N21 Ru1 As2 93.4(6)
As1 Ru1 As2 84.9(3)
N21 Ru1 As11 91.0(6)
As1 Ru1 As11 93.5(3)
As2 Ru1 As11 175.4(5)
N21 Ru1 As12 90.2(6)
As1 Ru1 As12 174.5(5)
As2 Ru1 As12 96.8(3)
As11 Ru1 As12 84.4(3)
N21 Ru1 Cl1 178.4(7)
As1 Ru1 Cl1 86.5(5)
As2 Ru1 Cl1 87.1(4)
As11 Ru1 Cl1 88.4(4)
As12 Ru1 Cl1 88.3(5)
C2 C1 C6 115.1(12)
C2 C1 As1 122.6(10)
C6 C1 As1 122.3(10)
C3 C2 C1 124.1(12)
C3 C2 As2 121.8(10)
C1 C2 As2 114.1(10)
C4 C3 C2 118.1(13)
C4 C3 H3 121.0
C2 C3 H3 121.0
C3 C4 C5 120.4(14)
C3 C4 H4 119.8
C5 C4 H4 119.8
C6 C5 C4 121.6(14)
C6 C5 H5 119.2
C4 C5 H5 119.2
C5 C6 C1 120.7(13)
C5 C6 H6 119.6
C1 C6 H6 119.6
As1 C7 H7A 109.5
As1 C7 H7B 109.5
H7A C7 H7B 109.5
As1 C7 H7C 109.5
H7A C7 H7C 109.5
H7B C7 H7C 109.5
As1 C8 H8A 109.5
As1 C8 H8B 109.5
H8A C8 H8B 109.5
As1 C8 H8C 109.5
H8A C8 H8C 109.5
H8B C8 H8C 109.5
As2 C9 H9A 109.5
As2 C9 H9B 109.5
H9A C9 H9B 109.5
As2 C9 H9C 109.5
H9A C9 H9C 109.5
H9B C9 H9C 109.5
As2 C10 H10A 109.5
As2 C10 H10B 109.5
H10A C10 H10B 109.5
As2 C10 H10C 109.5
H10A C10 H10C 109.5
H10B C10 H10C 109.5
C1 As1 C7 103.8(7)
C1 As1 C8 101.2(7)
C7 As1 C8 98.3(7)
C1 As1 Ru1 108.5(5)
C7 As1 Ru1 121.3(9)
C8 As1 Ru1 120.9(9)
C9 As2 C10 99.7(7)
C9 As2 C2 101.9(7)
C10 As2 C2 103.8(7)
C9 As2 Ru1 122.4(7)
C10 As2 Ru1 116.8(8)
C2 As2 Ru1 109.8(4)
C12 C11 C16 116.6(14)
C12 C11 As11 122.5(12)
C16 C11 As11 120.9(13)
C13 C12 C11 124.3(14)
C13 C12 As12 121.9(12)
C11 C12 As12 113.7(12)
C14 C13 C12 116.5(16)
C14 C13 H13 121.8
C12 C13 H13 121.8
C13 C14 C15 121.9(18)
C13 C14 H14 119.1
C15 C14 H14 119.1
C16 C15 C14 121.9(18)
C16 C15 H15 119.0
C14 C15 H15 119.0
C15 C16 C11 118.8(16)
C15 C16 H16 120.6
C11 C16 H16 120.6
As11 C17 H17A 109.5
As11 C17 H17B 109.5
H17A C17 H17B 109.5
As11 C17 H17C 109.5
H17A C17 H17C 109.5
H17B C17 H17C 109.5
As11 C18 H18A 109.5
As11 C18 H18B 109.5
H18A C18 H18B 109.5
As11 C18 H18C 109.5
H18A C18 H18C 109.5
H18B C18 H18C 109.5
As12 C19 H19A 109.5
As12 C19 H19B 109.5
H19A C19 H19B 109.5
As12 C19 H19C 109.5
H19A C19 H19C 109.5
H19B C19 H19C 109.5
As12 C20 H20A 109.5
As12 C20 H20B 109.5
H20A C20 H20B 109.5
As12 C20 H20C 109.5
H20A C20 H20C 109.5
H20B C20 H20C 109.5
C11 As11 C18 104.3(10)
C11 As11 C17 102.4(10)
C18 As11 C17 102.1(10)
C11 As11 Ru1 109.1(6)
C18 As11 Ru1 118.8(10)
C17 As11 Ru1 118.2(9)
C19 As12 C20 101.3(10)
C19 As12 C12 101.0(9)
C20 As12 C12 100.2(10)
C19 As12 Ru1 121.3(9)
C20 As12 Ru1 119.7(10)
C12 As12 Ru1 109.9(5)
C22 C21 N21 123.8(17)
C22 C21 H21 118.1
N21 C21 H21 118.1
C21 C22 C23 118.6(17)
C21 C22 H22 120.7
C23 C22 H22 120.7
C24 C23 C22 118.2(15)
C24 C23 C26 118.5(17)
C22 C23 C26 122.8(17)
C25 C24 C23 118.2(18)
C25 C24 H24 120.9
C23 C24 H24 120.9
N21 C25 C24 125.7(18)
N21 C25 H25 117.1
C24 C25 H25 117.1
C27 C26 C23 131(2)
C27 C26 H26 114.4
C23 C26 H26 114.4
C26 C27 C28 129(2)
C26 C27 H27 115.4
C28 C27 H27 115.4
C29 C28 C33 122.5(17)
C29 C28 C27 116.4(17)
C33 C28 C27 121.1(17)
C28 C29 C30 123.9(19)
C28 C29 H29 118.1
C30 C29 H29 118.1
C31 C30 C29 114.5(19)
C31 C30 H30 122.7
C29 C30 H30 122.7
C30 C31 C32 124.8(17)
C30 C31 C34 122.2(19)
C32 C31 C34 112.8(18)
C31 C32 C33 115.6(18)
C31 C32 H32 122.2
C33 C32 H32 122.2
C28 C33 C32 117.7(19)
C28 C33 H33 121.2
C32 C33 H33 121.2
C35 C34 C31 125.3(18)
C35 C34 H34 117.3
C31 C34 H34 117.3
C34 C35 C36 124.0(19)
C34 C35 H35 118.0
C36 C35 H35 118.0
C39 C36 C37 119.2(16)
C39 C36 C35 123.5(19)
C37 C36 C35 117.2(18)
C36 C37 C38 117.4(18)
C36 C37 H37 121.3
C38 C37 H37 121.3
N22 C38 C37 120.4(18)
N22 C38 H38 119.8
C37 C38 H38 119.8
C40 C39 C36 119.2(19)
C40 C39 H39 120.4
C36 C39 H39 120.4
N22 C40 C39 122.7(19)
N22 C40 H40 118.6
C39 C40 H40 118.6
C42 C41 C46 122.7(17)
C42 C41 N22 121.6(18)
C46 C41 N22 115.7(17)
C41 C42 C43 118.2(19)
C41 C42 H42 120.9
C43 C42 H42 120.9
C44 C43 C42 120(2)
C44 C43 H43 120.0
C42 C43 H43 120.0
C43 C44 C45 123(2)
C43 C44 H44 118.5
C45 C44 H44 118.5
C44 C45 C46 117.1(19)
C44 C45 H45 121.4
C46 C45 H45 121.4
C41 C46 C45 118.7(18)
C41 C46 H46 120.7
C45 C46 H46 120.7
C25 N21 C21 114.5(14)
C25 N21 Ru1 124.0(13)
C21 N21 Ru1 121.5(12)
C40 N22 C38 120.7(16)
C40 N22 C41 119.6(16)
C38 N22 C41 119.1(16)
N121 Ru2 As13 91.4(5)
N121 Ru2 As3 95.6(6)
As13 Ru2 As3 94.1(3)
N121 Ru2 As14 90.9(6)
As13 Ru2 As14 84.5(2)
As3 Ru2 As14 173.4(4)
N121 Ru2 As4 93.3(5)
As13 Ru2 As4 175.2(4)
As3 Ru2 As4 84.6(2)
As14 Ru2 As4 96.3(3)
N121 Ru2 Cl2 178.1(6)
As13 Ru2 Cl2 90.0(3)
As3 Ru2 Cl2 85.5(4)
As14 Ru2 Cl2 88.0(4)
As4 Ru2 Cl2 85.2(3)
C102 C101 C106 115.0(12)
C102 C101 As3 122.5(10)
C106 C101 As3 122.5(9)
C103 C102 C101 124.0(12)
C103 C102 As4 121.6(10)
C101 C102 As4 113.5(9)
C104 C103 C102 118.2(13)
C104 C103 H103 120.9
C102 C103 H103 120.9
C103 C104 C105 120.3(14)
C103 C104 H104 119.8
C105 C104 H104 119.8
C106 C105 C104 121.3(14)
C106 C105 H105 119.3
C104 C105 H105 119.3
C105 C106 C101 120.9(13)
C105 C106 H106 119.5
C101 C106 H106 119.5
As3 C107 H10D 109.5
As3 C107 H10E 109.5
H10D C107 H10E 109.5
As3 C107 H10F 109.5
H10D C107 H10F 109.5
H10E C107 H10F 109.5
As3 C108 H10G 109.5
As3 C108 H10H 109.5
H10G C108 H10H 109.5
As3 C108 H10I 109.5
H10G C108 H10I 109.5
H10H C108 H10I 109.5
As4 C109 H10J 109.5
As4 C109 H10K 109.5
H10J C109 H10K 109.5
As4 C109 H10L 109.5
H10J C109 H10L 109.5
H10K C109 H10L 109.5
As4 C110 H11A 109.5
As4 C110 H11B 109.5
H11A C110 H11B 109.5
As4 C110 H11C 109.5
H11A C110 H11C 109.5
H11B C110 H11C 109.5
C101 As3 C107 103.7(7)
C101 As3 C108 101.2(7)
C107 As3 C108 98.2(7)
C101 As3 Ru2 108.4(4)
C107 As3 Ru2 122.3(8)
C108 As3 Ru2 120.3(8)
C109 As4 C110 99.3(7)
C109 As4 C102 102.0(7)
C110 As4 C102 103.9(6)
C109 As4 Ru2 121.5(7)
C110 As4 Ru2 118.6(7)
C102 As4 Ru2 109.2(4)
C112 C111 C116 115.7(12)
C112 C111 As13 122.4(10)
C116 C111 As13 121.9(10)
C113 C112 C111 123.8(12)
C113 C112 As14 122.3(10)
C111 C112 As14 113.8(10)
C114 C113 C112 117.9(13)
C114 C113 H113 121.1
C112 C113 H113 121.1
C113 C114 C115 120.3(14)
C113 C114 H114 119.9
C115 C114 H114 119.9
C116 C115 C114 121.4(14)
C116 C115 H115 119.3
C114 C115 H115 119.3
C115 C116 C111 119.8(13)
C115 C116 H116 120.1
C111 C116 H116 120.1
As13 C117 H11D 109.5
As13 C117 H11E 109.5
H11D C117 H11E 109.5
As13 C117 H11F 109.5
H11D C117 H11F 109.5
H11E C117 H11F 109.5
As13 C118 H11G 109.5
As13 C118 H11H 109.5
H11G C118 H11H 109.5
As13 C118 H11I 109.5
H11G C118 H11I 109.5
H11H C118 H11I 109.5
As14 C119 H11J 109.5
As14 C119 H11K 109.5
H11J C119 H11K 109.5
As14 C119 H11L 109.5
H11J C119 H11L 109.5
H11K C119 H11L 109.5
As14 C120 H12A 109.5
As14 C120 H12B 109.5
H12A C120 H12B 109.5
As14 C120 H12C 109.5
H12A C120 H12C 109.5
H12B C120 H12C 109.5
C111 As13 C117 103.7(7)
C111 As13 C118 102.2(7)
C117 As13 C118 99.6(7)
C111 As13 Ru2 108.6(5)
C117 As13 Ru2 121.5(8)
C118 As13 Ru2 118.7(8)
C119 As14 C120 99.9(7)
C119 As14 C112 102.0(7)
C120 As14 C112 102.4(7)
C119 As14 Ru2 121.6(7)
C120 As14 Ru2 118.7(8)
C112 As14 Ru2 109.5(4)
C122 C121 N121 125.6(16)
C122 C121 H121 117.2
N121 C121 H121 117.2
C121 C122 C123 118.1(17)
C121 C122 H122 120.9
C123 C122 H122 120.9
C124 C123 C122 117.5(15)
C124 C123 C126 118.4(15)
C122 C123 C126 124.1(16)
C123 C124 C125 120.0(17)
C123 C124 H124 120.0
C125 C124 H124 120.0
N121 C125 C124 125.3(17)
N121 C125 H125 117.4
C124 C125 H125 117.4
C127 C126 C123 128.5(19)
C127 C126 H126 115.8
C123 C126 H126 115.8
C126 C127 C128 135(2)
C126 C127 H127 112.4
C128 C127 H127 112.4
C129 C128 C133 122.4(16)
C129 C128 C127 115.9(17)
C133 C128 C127 119.4(17)
C128 C129 C130 121.9(18)
C128 C129 H129 119.0
C130 C129 H129 119.0
C131 C130 C129 115.9(18)
C131 C130 H130 122.0
C129 C130 H130 122.0
C130 C131 C132 125.7(17)
C130 C131 C134 123.4(19)
C132 C131 C134 110.8(18)
C131 C132 C133 113.5(17)
C131 C132 H132 123.3
C133 C132 H132 123.3
C128 C133 C132 119.2(18)
C128 C133 H133 120.4
C132 C133 H133 120.4
C135 C134 C131 121.7(18)
C135 C134 H134 119.1
C131 C134 H134 119.1
C134 C135 C136 125.3(19)
C134 C135 H135 117.3
C136 C135 H135 117.3
C139 C136 C137 119.8(15)
C139 C136 C135 122.5(18)
C137 C136 C135 117.6(18)
C136 C137 C138 116.7(17)
C136 C137 H137 121.6
C138 C137 H137 121.6
N122 C138 C137 120.9(17)
N122 C138 H138 119.5
C137 C138 H138 119.5
C140 C139 C136 119.0(18)
C140 C139 H139 120.5
C136 C139 H139 120.5
N122 C140 C139 122.8(18)
N122 C140 H140 118.6
C139 C140 H140 118.6
C142 C141 C146 121.1(17)
C142 C141 N122 121.9(17)
C146 C141 N122 116.3(16)
C141 C142 C143 120.2(18)
C141 C142 H142 119.9
C143 C142 H142 119.9
C144 C143 C142 119.0(19)
C144 C143 H143 120.5
C142 C143 H143 120.5
C143 C144 C145 122.4(19)
C143 C144 H144 118.8
C145 C144 H144 118.8
C144 C145 C146 118.4(18)
C144 C145 H145 120.8
C146 C145 H145 120.8
C141 C146 C145 117.6(17)
C141 C146 H146 121.2
C145 C146 H146 121.2
C125 N121 C121 113.3(13)
C125 N121 Ru2 126.1(12)
C121 N121 Ru2 120.5(11)
C140 N122 C138 120.3(15)
C140 N122 C141 120.0(17)
C138 N122 C141 119.0(16)
N71 Ru51 As52 93.2(4)
N71 Ru51 As51 92.6(4)
As52 Ru51 As51 85.19(16)
N71 Ru51 As61 92.3(4)
As52 Ru51 As61 174.5(2)
As51 Ru51 As61 93.73(15)
N71 Ru51 As62 92.6(4)
As52 Ru51 As62 95.0(2)
As51 Ru51 As62 174.7(3)
As61 Ru51 As62 85.62(18)
N71 Ru51 Cl51 176.7(5)
As52 Ru51 Cl51 89.3(2)
As51 Ru51 Cl51 89.6(2)
As61 Ru51 Cl51 85.25(19)
As62 Ru51 Cl51 85.1(3)
C52 C51 C56 115.4(13)
C52 C51 As51 123.5(11)
C56 C51 As51 121.0(12)
C51 C52 C53 126.4(13)
C51 C52 As52 113.4(11)
C53 C52 As52 120.2(11)
C54 C53 C52 114.2(15)
C54 C53 H53 122.9
C52 C53 H53 122.9
C53 C54 C55 121.9(17)
C53 C54 H54 119.0
C55 C54 H54 119.0
C56 C55 C54 122.4(17)
C56 C55 H55 118.8
C54 C55 H55 118.8
C55 C56 C51 118.8(16)
C55 C56 H56 120.6
C51 C56 H56 120.6
As51 C57 H57A 109.5
As51 C57 H57B 109.5
H57A C57 H57B 109.5
As51 C57 H57C 109.5
H57A C57 H57C 109.5
H57B C57 H57C 109.5
As51 C58 H58A 109.5
As51 C58 H58B 109.5
H58A C58 H58B 109.5
As51 C58 H58C 109.5
H58A C58 H58C 109.5
H58B C58 H58C 109.5
As52 C59 H59A 109.5
As52 C59 H59B 109.5
H59A C59 H59B 109.5
As52 C59 H59C 109.5
H59A C59 H59C 109.5
H59B C59 H59C 109.5
As52 C60 H60A 109.5
As52 C60 H60B 109.5
H60A C60 H60B 109.5
As52 C60 H60C 109.5
H60A C60 H60C 109.5
H60B C60 H60C 109.5
C58 As51 C51 101.5(9)
C58 As51 C57 101.7(8)
C51 As51 C57 102.8(7)
C58 As51 Ru51 119.4(6)
C51 As51 Ru51 107.3(5)
C57 As51 Ru51 121.5(6)
C59 As52 C60 99.1(9)
C59 As52 C52 102.6(8)
C60 As52 C52 102.2(8)
C59 As52 Ru51 121.5(7)
C60 As52 Ru51 119.2(7)
C52 As52 Ru51 109.4(5)
C62 C61 C66 116.9(13)
C62 C61 As61 121.8(10)
C66 C61 As61 120.7(11)
C63 C62 C61 124.2(13)
C63 C62 As62 120.6(11)
C61 C62 As62 115.3(10)
C64 C63 C62 116.6(15)
C64 C63 H63 121.7
C62 C63 H63 121.7
C63 C64 C65 121.3(16)
C63 C64 H64 119.4
C65 C64 H64 119.4
C66 C65 C64 122.7(16)
C66 C65 H65 118.7
C64 C65 H65 118.7
C65 C66 C61 118.3(15)
C65 C66 H66 120.9
C61 C66 H66 120.9
As61 C67 H67A 109.5
As61 C67 H67B 109.5
H67A C67 H67B 109.5
As61 C67 H67C 109.5
H67A C67 H67C 109.5
H67B C67 H67C 109.5
As61 C68 H68A 109.5
As61 C68 H68B 109.5
H68A C68 H68B 109.5
As61 C68 H68C 109.5
H68A C68 H68C 109.5
H68B C68 H68C 109.5
As62 C69 H69A 109.5
As62 C69 H69B 109.5
H69A C69 H69B 109.5
As62 C69 H69C 109.5
H69A C69 H69C 109.5
H69B C69 H69C 109.5
As62 C70 H70A 109.5
As62 C70 H70B 109.5
H70A C70 H70B 109.5
As62 C70 H70C 109.5
H70A C70 H70C 109.5
H70B C70 H70C 109.5
C61 As61 C68 105.6(8)
C61 As61 C67 103.2(8)
C68 As61 C67 97.1(8)
C61 As61 Ru51 108.1(4)
C68 As61 Ru51 118.4(7)
C67 As61 Ru51 122.4(6)
C69 As62 C70 97.9(7)
C69 As62 C62 101.9(8)
C70 As62 C62 102.1(7)
C69 As62 Ru51 122.7(6)
C70 As62 Ru51 120.7(6)
C62 As62 Ru51 108.3(5)
C72 C71 N71 123.6(15)
C72 C71 H71 118.2
N71 C71 H71 118.2
C71 C72 C73 117.9(15)
C71 C72 H72 121.0
C73 C72 H72 121.0
C72 C73 C74 119.2(14)
C72 C73 C76 125.6(15)
C74 C73 C76 115.2(15)
C75 C74 C73 118.1(16)
C75 C74 H74 120.9
C73 C74 H74 120.9
N71 C75 C74 125.8(16)
N71 C75 H75 117.1
C74 C75 H75 117.1
C77 C76 C73 130.3(19)
C77 C76 H76 114.9
C73 C76 H76 114.9
C76 C77 C78 125.7(19)
C76 C77 H77 117.1
C78 C77 H77 117.1
C79 C78 C83 125.6(17)
C79 C78 C77 105.8(16)
C83 C78 C77 127.0(17)
C78 C79 C80 119.4(19)
C78 C79 H79 120.3
C80 C79 H79 120.3
C81 C80 C79 116.8(18)
C81 C80 H80 121.6
C79 C80 H80 121.6
C80 C81 C82 126.8(16)
C80 C81 C84 119.8(17)
C82 C81 C84 113.3(17)
C81 C82 C83 112.3(17)
C81 C82 H82 123.8
C83 C82 H82 123.8
C78 C83 C82 118.9(17)
C78 C83 H83 120.5
C82 C83 H83 120.5
C85 C84 C81 122.1(17)
C85 C84 H84 118.9
C81 C84 H84 118.9
C84 C85 C86 122.4(17)
C84 C85 H85 118.8
C86 C85 H85 118.8
C89 C86 C87 118.7(13)
C89 C86 C85 124.7(15)
C87 C86 C85 116.5(15)
C86 C87 C88 117.6(15)
C86 C87 H87 121.2
C88 C87 H87 121.2
N72 C88 C87 120.2(15)
N72 C88 H88 119.9
C87 C88 H88 119.9
C90 C89 C86 120.4(15)
C90 C89 H89 119.8
C86 C89 H89 119.8
N72 C90 C89 120.9(15)
N72 C90 H90 119.5
C89 C90 H90 119.5
C92 C91 C96 122.5(16)
C92 C91 N72 121.1(15)
C96 C91 N72 114.9(13)
C91 C92 C93 116.7(16)
C91 C92 H92 121.6
C93 C92 H92 121.6
C94 C93 C92 118.1(16)
C94 C93 H93 121.0
C92 C93 H93 121.0
C93 C94 C95 124.8(16)
C93 C94 H94 117.6
C95 C94 H94 117.6
C94 C95 C96 116.1(16)
C94 C95 H95 122.0
C96 C95 H95 122.0
C91 C96 C95 117.5(15)
C91 C96 H96 121.3
C95 C96 H96 121.3
C75 N71 C71 114.7(12)
C75 N71 Ru51 123.0(11)
C71 N71 Ru51 122.4(11)
C88 N72 C90 120.6(13)
C88 N72 C91 118.4(13)
C90 N72 C91 120.7(14)
N171 Ru52 As63 92.0(8)
N171 Ru52 As54 92.3(8)
As63 Ru52 As54 175.4(6)
N171 Ru52 As53 94.2(8)
As63 Ru52 As53 92.6(4)
As54 Ru52 As53 85.4(4)
N171 Ru52 As64 92.5(8)
As63 Ru52 As64 85.6(4)
As54 Ru52 As64 95.9(5)
As53 Ru52 As64 173.1(7)
N171 Ru52 Cl52 177.8(8)
As63 Ru52 Cl52 86.0(6)
As54 Ru52 Cl52 89.7(6)
As53 Ru52 Cl52 86.6(6)
As64 Ru52 Cl52 86.6(7)
C152 C151 C156 114.5(17)
C152 C151 As53 123.3(14)
C156 C151 As53 121.3(15)
C153 C152 C151 125.3(17)
C153 C152 As54 121.2(15)
C151 C152 As54 113.5(13)
C154 C153 C152 115.8(19)
C154 C153 H153 122.1
C152 C153 H153 122.1
C153 C154 C155 120(2)
C153 C154 H154 119.9
C155 C154 H154 119.9
C156 C155 C154 122(2)
C156 C155 H155 118.8
C154 C155 H155 118.8
C155 C156 C151 118(2)
C155 C156 H156 120.9
C151 C156 H156 120.9
As53 C157 H15A 109.5
As53 C157 H15B 109.5
H15A C157 H15B 109.5
As53 C157 H15C 109.5
H15A C157 H15C 109.5
H15B C157 H15C 109.5
As53 C158 H15D 109.5
As53 C158 H15E 109.5
H15D C158 H15E 109.5
As53 C158 H15F 109.5
H15D C158 H15F 109.5
H15E C158 H15F 109.5
As54 C159 H15G 109.5
As54 C159 H15H 109.5
H15G C159 H15H 109.5
As54 C159 H15I 109.5
H15G C159 H15I 109.5
H15H C159 H15I 109.5
As54 C160 H16A 109.5
As54 C160 H16B 109.5
H16A C160 H16B 109.5
As54 C160 H16C 109.5
H16A C160 H16C 109.5
H16B C160 H16C 109.5
C151 As53 C158 101.9(13)
C151 As53 C157 102.9(12)
C158 As53 C157 100.6(12)
C151 As53 Ru52 106.7(7)
C158 As53 Ru52 120.5(12)
C157 As53 Ru52 121.4(12)
C159 As54 C160 100.8(12)
C159 As54 C152 102.3(12)
C160 As54 C152 103.5(12)
C159 As54 Ru52 120.6(12)
C160 As54 Ru52 118.0(12)
C152 As54 Ru52 109.3(7)
C162 C161 C166 114.5(16)
C162 C161 As63 122.4(13)
C166 C161 As63 122.6(15)
C163 C162 C161 125.0(16)
C163 C162 As64 120.7(15)
C161 C162 As64 114.2(13)
C164 C163 C162 117.0(19)
C164 C163 H163 121.5
C162 C163 H163 121.5
C163 C164 C165 120(2)
C163 C164 H164 120.0
C165 C164 H164 120.0
C166 C165 C164 122(2)
C166 C165 H165 119.2
C164 C165 H165 119.2
C165 C166 C161 120(2)
C165 C166 H166 120.1
C161 C166 H166 120.1
As63 C167 H16D 109.5
As63 C167 H16E 109.5
H16D C167 H16E 109.5
As63 C167 H16F 109.5
H16D C167 H16F 109.5
H16E C167 H16F 109.5
As63 C168 H16G 109.5
As63 C168 H16H 109.5
H16G C168 H16H 109.5
As63 C168 H16I 109.5
H16G C168 H16I 109.5
H16H C168 H16I 109.5
As64 C169 H16J 109.5
As64 C169 H16K 109.5
H16J C169 H16K 109.5
As64 C169 H16L 109.5
H16J C169 H16L 109.5
H16K C169 H16L 109.5
As64 C170 H17D 109.5
As64 C170 H17E 109.5
H17D C170 H17E 109.5
As64 C170 H17F 109.5
H17D C170 H17F 109.5
H17E C170 H17F 109.5
C161 As63 C167 103.4(12)
C161 As63 C168 104.1(12)
C167 As63 C168 99.6(12)
C161 As63 Ru52 108.7(7)
C167 As63 Ru52 122.0(11)
C168 As63 Ru52 116.9(12)
C169 As64 C170 98.5(12)
C169 As64 C162 102.0(12)
C170 As64 C162 101.5(12)
C169 As64 Ru52 123.8(13)
C170 As64 Ru52 118.7(12)
C162 As64 Ru52 109.1(7)
C172 C171 N171 123(2)
C172 C171 H171 118.3
N171 C171 H171 118.3
C171 C172 C173 115(2)
C171 C172 H172 122.4
C173 C172 H172 122.4
C174 C173 C172 120.3(18)
C174 C173 C176 118(2)
C172 C173 C176 121.7(19)
C173 C174 C175 118(2)
C173 C174 H174 120.8
C175 C174 H174 120.8
N171 C175 C174 123(2)
N171 C175 H175 118.3
C174 C175 H175 118.3
C177 C176 C173 129(3)
C177 C176 H176 115.6
C173 C176 H176 115.6
C176 C177 C178 120(2)
C176 C177 H177 119.9
C178 C177 H177 119.9
C179 C178 C183 124(2)
C179 C178 C177 112(2)
C183 C178 C177 124(2)
C178 C179 C180 119(2)
C178 C179 H179 120.5
C180 C179 H179 120.5
C181 C180 C179 117(2)
C181 C180 H180 121.4
C179 C180 H180 121.4
C180 C181 C182 125(2)
C180 C181 C184 120(2)
C182 C181 C184 111(2)
C181 C182 C183 113(2)
C181 C182 H182 123.5
C183 C182 H182 123.5
C178 C183 C182 120(2)
C178 C183 H183 120.2
C182 C183 H183 120.2
C185 C184 C181 126(3)
C185 C184 H184 117.1
C181 C184 H184 117.1
C184 C185 C186 124(2)
C184 C185 H185 117.8
C186 C185 H185 117.8
C189 C186 C187 118.2(17)
C189 C186 C185 125(2)
C187 C186 C185 117(2)
C186 C187 C188 117(2)
C186 C187 H187 121.4
C188 C187 H187 121.4
N172 C188 C187 121(2)
N172 C188 H188 119.7
C187 C188 H188 119.7
C190 C189 C186 121(2)
C190 C189 H189 119.6
C186 C189 H189 119.6
N172 C190 C189 122(2)
N172 C190 H190 119.2
C189 C190 H190 119.2
C192 C191 C196 121(2)
C192 C191 N172 122(2)
C196 C191 N172 113.5(19)
C191 C192 C193 118(2)
C191 C192 H192 121.0
C193 C192 H192 121.0
C194 C193 C192 118(2)
C194 C193 H193 120.9
C192 C193 H193 120.9
C193 C194 C195 123(2)
C193 C194 H194 118.5
C195 C194 H194 118.5
C194 C195 C196 118(2)
C194 C195 H195 121.1
C196 C195 H195 121.1
C191 C196 C195 118(2)
C191 C196 H196 121.2
C195 C196 H196 121.2
C175 N171 C171 115.4(17)
C175 N171 Ru52 126.4(15)
C171 N171 Ru52 118.0(14)
C188 N172 C190 118(2)
C188 N172 C191 119(2)
C190 N172 C191 119(2)
F203 P201 F202 91.0(8)
F203 P201 F206 90.3(8)
F202 P201 F206 89.6(8)
F203 P201 F204 90.1(8)
F202 P201 F204 178.9(10)
F206 P201 F204 90.3(8)
F203 P201 F205 178.6(10)
F202 P201 F205 89.9(8)
F206 P201 F205 90.7(8)
F204 P201 F205 89.0(7)
F203 P201 F201 89.6(8)
F202 P201 F201 90.4(8)
F206 P201 F201 179.9(12)
F204 P201 F201 89.7(8)
F205 P201 F201 89.4(8)
F103 P101 F106 88.9(10)
F103 P101 F102 92.8(9)
F106 P101 F102 86.8(9)
F103 P101 F104 90.0(9)
F106 P101 F104 90.1(9)
F102 P101 F104 175.8(10)
F103 P101 F105 179.0(11)
F106 P101 F105 90.6(10)
F102 P101 F105 88.0(9)
F104 P101 F105 89.2(9)
F103 P101 F101 89.5(10)
F106 P101 F101 178.4(12)
F102 P101 F101 93.3(9)
F104 P101 F101 89.9(9)
F105 P101 F101 91.0(9)
F212 P211 F213 96.1(10)
F212 P211 F216 90.4(11)
F213 P211 F216 91.0(10)
F212 P211 F215 89.6(10)
F213 P211 F215 173.1(12)
F216 P211 F215 92.9(10)
F212 P211 F214 176.0(12)
F213 P211 F214 87.8(10)
F216 P211 F214 88.4(10)
F215 P211 F214 86.6(9)
F212 P211 F211 92.1(10)
F213 P211 F211 88.6(11)
F216 P211 F211 177.5(12)
F215 P211 F211 87.3(10)
F214 P211 F211 89.1(10)
F113 P111 F112 91.9(13)
F113 P111 F116 88.7(13)
F112 P111 F116 90.8(13)
F113 P111 F115 176.8(16)
F112 P111 F115 90.0(13)
F116 P111 F115 93.9(13)
F113 P111 F114 89.5(13)
F112 P111 F114 177.5(15)
F116 P111 F114 91.3(12)
F115 P111 F114 88.5(12)
F113 P111 F111 88.3(13)
F112 P111 F111 90.8(12)
F116 P111 F111 176.6(15)
F115 P111 F111 89.1(12)
F114 P111 F111 87.2(12)
F223 P221 F222 91.9(13)
F223 P221 F226 90.3(12)
F222 P221 F226 89.0(12)
F223 P221 F225 175.5(15)
F222 P221 F225 91.1(12)
F226 P221 F225 93.2(12)
F223 P221 F224 88.2(12)
F222 P221 F224 179.5(15)
F226 P221 F224 91.5(12)
F225 P221 F224 88.9(12)
F223 P221 F221 87.9(12)
F222 P221 F221 90.4(12)
F226 P221 F221 178.1(15)
F225 P221 F221 88.6(12)
F224 P221 F221 89.0(12)
F123 P121 F126 91.3(10)
F123 P121 F122 92.8(10)
F126 P121 F122 88.1(9)
F123 P121 F125 174.0(11)
F126 P121 F125 94.1(10)
F122 P121 F125 90.0(10)
F123 P121 F124 90.3(10)
F126 P121 F124 91.0(10)
F122 P121 F124 176.8(11)
F125 P121 F124 87.0(10)
F123 P121 F121 86.6(9)
F126 P121 F121 177.7(12)
F122 P121 F121 91.1(9)
F125 P121 F121 88.0(10)
F124 P121 F121 89.9(9)
F233 P231 F232 93.2(10)
F233 P231 F236 92.4(10)
F232 P231 F236 91.1(10)
F233 P231 F234 91.0(10)
F232 P231 F234 175.0(12)
F236 P231 F234 91.5(10)
F233 P231 F235 176.9(12)
F232 P231 F235 88.5(10)
F236 P231 F235 90.2(10)
F234 P231 F235 87.2(10)
F233 P231 F231 88.6(9)
F232 P231 F231 89.0(9)
F236 P231 F231 179.1(11)
F234 P231 F231 88.4(9)
F235 P231 F231 88.9(9)
F136 P131 F133 90.8(13)
F136 P131 F132 89.0(12)
F133 P131 F132 92.1(12)
F136 P131 F134 92.3(12)
F133 P131 F134 90.4(12)
F132 P131 F134 177.2(14)
F136 P131 F135 94.0(12)
F133 P131 F135 175.1(14)
F132 P131 F135 88.7(12)
F134 P131 F135 88.7(12)
F136 P131 F131 176.3(15)
F133 P131 F131 87.0(12)
F132 P131 F131 88.1(12)
F134 P131 F131 90.8(12)
F135 P131 F131 88.3(12)

loop_
_geom_bond_atom_site_label_1
_geom_bond_atom_site_label_2
_geom_bond_distance
Cl1 Ru1 2.445(9)
Ru1 N21 2.107(12)
Ru1 As1 2.404(7)
Ru1 As2 2.410(7)
Ru1 As11 2.412(7)
Ru1 As12 2.413(7)
C1 C2 1.395(13)
C1 C6 1.434(14)
C1 As1 1.922(12)
C2 C3 1.380(13)
C2 As2 1.994(11)
C3 C4 1.369(14)
C3 H3 0.9500
C4 C5 1.380(14)
C4 H4 0.9500
C5 C6 1.353(14)
C5 H5 0.9500
C6 H6 0.9500
C7 As1 1.923(10)
C7 H7A 0.9800
C7 H7B 0.9800
C7 H7C 0.9800
C8 As1 1.935(10)
C8 H8A 0.9800
C8 H8B 0.9800
C8 H8C 0.9800
C9 As2 1.942(10)
C9 H9A 0.9800
C9 H9B 0.9800
C9 H9C 0.9800
C10 As2 1.970(10)
C10 H10A 0.9800
C10 H10B 0.9800
C10 H10C 0.9800
C11 C12 1.401(15)
C11 C16 1.444(16)
C11 As11 1.913(14)
C12 C13 1.385(16)
C12 As12 2.005(14)
C13 C14 1.377(16)
C13 H13 0.9500
C14 C15 1.385(17)
C14 H14 0.9500
C15 C16 1.362(17)
C15 H15 0.9500
C16 H16 0.9500
C17 As11 1.930(13)
C17 H17A 0.9800
C17 H17B 0.9800
C17 H17C 0.9800
C18 As11 1.919(13)
C18 H18A 0.9800
C18 H18B 0.9800
C18 H18C 0.9800
C19 As12 1.943(13)
C19 H19A 0.9800
C19 H19B 0.9800
C19 H19C 0.9800
C20 As12 1.977(13)
C20 H20A 0.9800
C20 H20B 0.9800
C20 H20C 0.9800
C21 C22 1.386(16)
C21 N21 1.395(17)
C21 H21 0.9500
C22 C23 1.396(18)
C22 H22 0.9500
C23 C24 1.388(19)
C23 C26 1.515(17)
C24 C25 1.392(16)
C24 H24 0.9500
C25 N21 1.321(16)
C25 H25 0.9500
C26 C27 1.174(17)
C26 H26 0.9500
C27 C28 1.554(18)
C27 H27 0.9500
C28 C29 1.328(19)
C28 C33 1.350(19)
C29 C30 1.411(18)
C29 H29 0.9500
C30 C31 1.36(2)
C30 H30 0.9500
C31 C32 1.42(2)
C31 C34 1.546(19)
C32 C33 1.466(19)
C32 H32 0.9500
C33 H33 0.9500
C34 C35 1.299(18)
C34 H34 0.9500
C35 C36 1.466(18)
C35 H35 0.9500
C36 C39 1.41(2)
C36 C37 1.44(2)
C37 C38 1.441(18)
C37 H37 0.9500
C38 N22 1.358(17)
C38 H38 0.9500
C39 C40 1.374(17)
C39 H39 0.9500
C40 N22 1.352(17)
C40 H40 0.9500
C41 C42 1.329(19)
C41 C46 1.393(18)
C41 N22 1.472(16)
C42 C43 1.444(19)
C42 H42 0.9500
C43 C44 1.33(2)
C43 H43 0.9500
C44 C45 1.38(2)
C44 H44 0.9500
C45 C46 1.443(18)
C45 H45 0.9500
C46 H46 0.9500
Cl2 Ru2 2.450(8)
Ru2 N121 2.104(11)
Ru2 As13 2.401(6)
Ru2 As3 2.404(6)
Ru2 As14 2.416(6)
Ru2 As4 2.418(6)
C101 C102 1.397(13)
C101 C106 1.434(14)
C101 As3 1.924(12)
C102 C103 1.381(13)
C102 As4 1.994(11)
C103 C104 1.369(14)
C103 H103 0.9500
C104 C105 1.380(14)
C104 H104 0.9500
C105 C106 1.354(14)
C105 H105 0.9500
C106 H106 0.9500
C107 As3 1.923(10)
C107 H10D 0.9800
C107 H10E 0.9800
C107 H10F 0.9800
C108 As3 1.936(10)
C108 H10G 0.9800
C108 H10H 0.9800
C108 H10I 0.9800
C109 As4 1.942(10)
C109 H10J 0.9800
C109 H10K 0.9800
C109 H10L 0.9800
C110 As4 1.970(10)
C110 H11A 0.9800
C110 H11B 0.9800
C110 H11C 0.9800
C111 C112 1.398(13)
C111 C116 1.437(14)
C111 As13 1.920(12)
C112 C113 1.382(13)
C112 As14 1.998(11)
C113 C114 1.371(14)
C113 H113 0.9500
C114 C115 1.382(14)
C114 H114 0.9500
C115 C116 1.356(14)
C115 H115 0.9500
C116 H116 0.9500
C117 As13 1.921(10)
C117 H11D 0.9800
C117 H11E 0.9800
C117 H11F 0.9800
C118 As13 1.930(10)
C118 H11G 0.9800
C118 H11H 0.9800
C118 H11I 0.9800
C119 As14 1.941(10)
C119 H11J 0.9800
C119 H11K 0.9800
C119 H11L 0.9800
C120 As14 1.975(10)
C120 H12A 0.9800
C120 H12B 0.9800
C120 H12C 0.9800
C121 C122 1.384(16)
C121 N121 1.394(16)
C121 H121 0.9500
C122 C123 1.395(18)
C122 H122 0.9500
C123 C124 1.386(18)
C123 C126 1.518(17)
C124 C125 1.395(16)
C124 H124 0.9500
C125 N121 1.326(16)
C125 H125 0.9500
C126 C127 1.178(17)
C126 H126 0.9500
C127 C128 1.551(17)
C127 H127 0.9500
C128 C129 1.333(18)
C128 C133 1.352(19)
C129 C130 1.417(18)
C129 H129 0.9500
C130 C131 1.34(2)
C130 H130 0.9500
C131 C132 1.42(2)
C131 C134 1.555(19)
C132 C133 1.471(18)
C132 H132 0.9500
C133 H133 0.9500
C134 C135 1.297(18)
C134 H134 0.9500
C135 C136 1.461(18)
C135 H135 0.9500
C136 C139 1.41(2)
C136 C137 1.43(2)
C137 C138 1.451(17)
C137 H137 0.9500
C138 N122 1.360(17)
C138 H138 0.9500
C139 C140 1.375(17)
C139 H139 0.9500
C140 N122 1.352(16)
C140 H140 0.9500
C141 C142 1.324(18)
C141 C146 1.396(18)
C141 N122 1.474(15)
C142 C143 1.442(19)
C142 H142 0.9500
C143 C144 1.33(2)
C143 H143 0.9500
C144 C145 1.38(2)
C144 H144 0.9500
C145 C146 1.445(18)
C145 H145 0.9500
C146 H146 0.9500
Cl51 Ru51 2.451(6)
Ru51 N71 2.094(11)
Ru51 As52 2.402(4)
Ru51 As51 2.405(4)
Ru51 As61 2.408(4)
Ru51 As62 2.408(4)
C51 C52 1.386(15)
C51 C56 1.431(16)
C51 As51 1.929(14)
C52 C53 1.397(15)
C52 As52 2.001(13)
C53 C54 1.375(16)
C53 H53 0.9500
C54 C55 1.380(17)
C54 H54 0.9500
C55 C56 1.349(17)
C55 H55 0.9500
C56 H56 0.9500
C57 As51 1.931(12)
C57 H57A 0.9800
C57 H57B 0.9800
C57 H57C 0.9800
C58 As51 1.918(12)
C58 H58A 0.9800
C58 H58B 0.9800
C58 H58C 0.9800
C59 As52 1.930(12)
C59 H59A 0.9800
C59 H59B 0.9800
C59 H59C 0.9800
C60 As52 1.964(12)
C60 H60A 0.9800
C60 H60B 0.9800
C60 H60C 0.9800
C61 C62 1.399(14)
C61 C66 1.435(15)
C61 As61 1.913(13)
C62 C63 1.378(15)
C62 As62 2.006(12)
C63 C64 1.371(16)
C63 H63 0.9500
C64 C65 1.382(16)
C64 H64 0.9500
C65 C66 1.353(16)
C65 H65 0.9500
C66 H66 0.9500
C67 As61 1.938(12)
C67 H67A 0.9800
C67 H67B 0.9800
C67 H67C 0.9800
C68 As61 1.926(12)
C68 H68A 0.9800
C68 H68B 0.9800
C68 H68C 0.9800
C69 As62 1.940(11)
C69 H69A 0.9800
C69 H69B 0.9800
C69 H69C 0.9800
C70 As62 1.979(11)
C70 H70A 0.9800
C70 H70B 0.9800
C70 H70C 0.9800
C71 C72 1.387(15)
C71 N71 1.401(15)
C71 H71 0.9500
C72 C73 1.391(18)
C72 H72 0.9500
C73 C74 1.387(18)
C73 C76 1.519(17)
C74 C75 1.390(16)
C74 H74 0.9500
C75 N71 1.311(15)
C75 H75 0.9500
C76 C77 1.128(17)
C76 H76 0.9500
C77 C78 1.575(18)
C77 H77 0.9500
C78 C79 1.331(19)
C78 C83 1.34(2)
C79 C80 1.415(18)
C79 H79 0.9500
C80 C81 1.36(2)
C80 H80 0.9500
C81 C82 1.42(2)
C81 C84 1.554(18)
C82 C83 1.487(18)
C82 H82 0.9500
C83 H83 0.9500
C84 C85 1.305(17)
C84 H84 0.9500
C85 C86 1.464(17)
C85 H85 0.9500
C86 C89 1.409(19)
C86 C87 1.426(18)
C87 C88 1.425(16)
C87 H87 0.9500
C88 N72 1.362(16)
C88 H88 0.9500
C89 C90 1.365(16)
C89 H89 0.9500
C90 N72 1.363(15)
C90 H90 0.9500
C91 C92 1.325(18)
C91 C96 1.394(17)
C91 N72 1.467(14)
C92 C93 1.446(18)
C92 H92 0.9500
C93 C94 1.33(2)
C93 H93 0.9500
C94 C95 1.37(2)
C94 H94 0.9500
C95 C96 1.434(17)
C95 H95 0.9500
C96 H96 0.9500
Cl52 Ru52 2.462(11)
Ru52 N171 2.095(13)
Ru52 As63 2.389(9)
Ru52 As54 2.399(9)
Ru52 As53 2.408(9)
Ru52 As64 2.411(10)
C151 C152 1.395(16)
C151 C156 1.437(17)
C151 As53 1.924(15)
C152 C153 1.382(17)
C152 As54 1.995(15)
C153 C154 1.373(17)
C153 H153 0.9500
C154 C155 1.381(18)
C154 H154 0.9500
C155 C156 1.356(18)
C155 H155 0.9500
C156 H156 0.9500
C157 As53 1.925(14)
C157 H15A 0.9800
C157 H15B 0.9800
C157 H15C 0.9800
C158 As53 1.925(14)
C158 H15D 0.9800
C158 H15E 0.9800
C158 H15F 0.9800
C159 As54 1.938(14)
C159 H15G 0.9800
C159 H15H 0.9800
C159 H15I 0.9800
C160 As54 1.959(14)
C160 H16A 0.9800
C160 H16B 0.9800
C160 H16C 0.9800
C161 C162 1.402(16)
C161 C166 1.436(17)
C161 As63 1.922(15)
C162 C163 1.385(17)
C162 As64 2.007(15)
C163 C164 1.375(17)
C163 H163 0.9500
C164 C165 1.383(18)
C164 H164 0.9500
C165 C166 1.350(18)
C165 H165 0.9500
C166 H166 0.9500
C167 As63 1.924(14)
C167 H16D 0.9800
C167 H16E 0.9800
C167 H16F 0.9800
C168 As63 1.933(14)
C168 H16G 0.9800
C168 H16H 0.9800
C168 H16I 0.9800
C169 As64 1.938(14)
C169 H16J 0.9800
C169 H16K 0.9800
C169 H16L 0.9800
C170 As64 1.984(14)
C170 H17D 0.9800
C170 H17E 0.9800
C170 H17F 0.9800
C171 C172 1.381(18)
C171 N171 1.405(18)
C171 H171 0.9500
C172 C173 1.39(2)
C172 H172 0.9500
C173 C174 1.39(2)
C173 C176 1.513(19)
C174 C175 1.399(18)
C174 H174 0.9500
C175 N171 1.313(18)
C175 H175 0.9500
C176 C177 1.169(19)
C176 H176 0.9500
C177 C178 1.57(2)
C177 H177 0.9500
C178 C179 1.33(2)
C178 C183 1.35(2)
C179 C180 1.42(2)
C179 H179 0.9500
C180 C181 1.36(2)
C180 H180 0.9500
C181 C182 1.42(2)
C181 C184 1.56(2)
C182 C183 1.47(2)
C182 H182 0.9500
C183 H183 0.9500
C184 C185 1.30(2)
C184 H184 0.9500
C185 C186 1.465(19)
C185 H185 0.9500
C186 C189 1.41(2)
C186 C187 1.43(2)
C187 C188 1.437(19)
C187 H187 0.9500
C188 N172 1.365(19)
C188 H188 0.9500
C189 C190 1.372(18)
C189 H189 0.9500
C190 N172 1.366(18)
C190 H190 0.9500
C191 C192 1.33(2)
C191 C196 1.40(2)
C191 N172 1.477(17)
C192 C193 1.45(2)
C192 H192 0.9500
C193 C194 1.33(2)
C193 H193 0.9500
C194 C195 1.38(2)
C194 H194 0.9500
C195 C196 1.434(19)
C195 H195 0.9500
C196 H196 0.9500
F201 P201 1.605(10)
F202 P201 1.586(10)
F203 P201 1.580(10)
F204 P201 1.595(10)
F205 P201 1.599(10)
F206 P201 1.589(10)
F101 P101 1.609(12)
F102 P101 1.592(11)
F103 P101 1.568(12)
F104 P101 1.594(11)
F105 P101 1.602(12)
F106 P101 1.584(12)
F211 P211 1.622(13)
F212 P211 1.552(12)
F213 P211 1.564(12)
F214 P211 1.616(12)
F215 P211 1.598(12)
F216 P211 1.572(12)
F111 P111 1.622(14)
F112 P111 1.575(14)
F113 P111 1.572(14)
F114 P111 1.603(14)
F115 P111 1.595(14)
F116 P111 1.581(14)
F221 P221 1.615(13)
F222 P221 1.581(13)
F223 P221 1.576(13)
F224 P221 1.598(13)
F225 P221 1.591(14)
F226 P221 1.580(13)
F121 P121 1.614(12)
F122 P121 1.582(12)
F123 P121 1.569(12)
F124 P121 1.599(12)
F125 P121 1.592(12)
F126 P121 1.578(12)
F231 P231 1.625(12)
F232 P231 1.574(12)
F233 P231 1.563(12)
F234 P231 1.592(12)
F235 P231 1.604(12)
F236 P231 1.589(12)
F131 P131 1.622(13)
F132 P131 1.591(13)
F133 P131 1.574(14)
F134 P131 1.589(13)
F135 P131 1.592(14)
F136 P131 1.560(13)
